data_7007531
loop_
_publ_author_name
'Bassil, Bassem S.'
'Dickman, Michael H.'
'Reicke, Markus'
'Kortz, Ulrich'
'Keita, Bineta'
'Nadjo, Louis'

_publ_section_title
;
 Transition metal containing decatungstosilicate dimer
 [M(H(2)O)(2)(gamma-SiW(10)O(35))(2)](10-) (M = Mn(2+), Co(2+),
 Ni(2+)).
;
_journal_issue 35
_journal_name_full 'Dalton transactions (Cambridge, England : 2003)'
_journal_page_first 4253
_journal_page_last 4259
_journal_paper_doi 10.1039/b606911h
_journal_year 2006
_chemical_formula_sum 'H31 K9 Ni O85.5 Si2 W20'
_chemical_formula_weight 5543.04
_chemical_name_systematic
;
?
;
_space_group_IT_number 2
_symmetry_cell_setting triclinic
_symmetry_space_group_name_Hall '-P 1'
_symmetry_space_group_name_H-M 'P -1'
_atom_sites_solution_primary direct
_atom_sites_solution_secondary difmap
_audit_creation_method SHELXL-97
_cell_angle_alpha 107.780(2)
_cell_angle_beta 101.753(2)
_cell_angle_gamma 97.315(2)
_cell_formula_units_Z 2
_cell_length_a 12.5354(6)
_cell_length_b 18.9293(9)
_cell_length_c 21.5454(10)
_cell_measurement_reflns_used 9236
_cell_measurement_temperature 173(2)
_cell_measurement_theta_max 29.57
_cell_measurement_theta_min 2.68
_cell_volume 4666.6(4)
_computing_cell_refinement 'Bruker SMART'
_computing_data_collection 'Bruker SMART'
_computing_data_reduction 'Bruker SAINT'
_computing_molecular_graphics 'Bruker SHELXTL'
_computing_publication_material 'Bruker SHELXTL'
_computing_structure_refinement 'SHELXL-97 (Sheldrick, 1997)'
_computing_structure_solution 'SHELXS-97 (Sheldrick, 1990)'
_diffrn_ambient_temperature 173(2)
_diffrn_measured_fraction_theta_full 0.971
_diffrn_measured_fraction_theta_max 0.971
_diffrn_measurement_device_type 'CCD area detector'
_diffrn_measurement_method 'phi and omega scans'
_diffrn_radiation_monochromator graphite
_diffrn_radiation_source 'sealed tube'
_diffrn_radiation_type MoK\a
_diffrn_radiation_wavelength 0.71073
_diffrn_reflns_av_R_equivalents 0.0646
_diffrn_reflns_av_sigmaI/netI 0.0903
_diffrn_reflns_limit_h_max 17
_diffrn_reflns_limit_h_min -17
_diffrn_reflns_limit_k_max 27
_diffrn_reflns_limit_k_min -26
_diffrn_reflns_limit_l_max 30
_diffrn_reflns_limit_l_min -30
_diffrn_reflns_number 91627
_diffrn_reflns_theta_full 30.63
_diffrn_reflns_theta_max 30.63
_diffrn_reflns_theta_min 2.83
_exptl_absorpt_coefficient_mu 25.262
_exptl_absorpt_correction_T_max 0.1867
_exptl_absorpt_correction_T_min 0.0757
_exptl_absorpt_correction_type multi-scan
_exptl_absorpt_process_details SADABS
_exptl_crystal_colour green
_exptl_crystal_density_diffrn 3.945
_exptl_crystal_density_meas 0
_exptl_crystal_density_method 'not measured'
_exptl_crystal_description block
_exptl_crystal_F_000 4844
_exptl_crystal_size_max 0.26
_exptl_crystal_size_mid 0.23
_exptl_crystal_size_min 0.10
_refine_diff_density_max 4.899
_refine_diff_density_min -10.938
_refine_diff_density_rms 0.583
_refine_ls_extinction_method none
_refine_ls_goodness_of_fit_ref 1.044
_refine_ls_matrix_type full
_refine_ls_number_parameters 653
_refine_ls_number_reflns 27950
_refine_ls_number_restraints 0
_refine_ls_restrained_S_all 1.044
_refine_ls_R_factor_all 0.1187
_refine_ls_R_factor_gt 0.0675
_refine_ls_shift/su_max 0.001
_refine_ls_shift/su_mean 0.000
_refine_ls_structure_factor_coef Fsqd
_refine_ls_weighting_details 'calc w=1/[\s^2^(Fo^2^)+(0.1040P)^2^+150.0000P] where P=(Fo^2^+2Fc^2^)/3'
_refine_ls_weighting_scheme calc
_refine_ls_wR_factor_gt 0.1854
_refine_ls_wR_factor_ref 0.2179
_reflns_number_gt 17332
_reflns_number_total 27950
_reflns_threshold_expression >2sigma(I)
_cod_data_source_file b606911h.txt
_cod_data_source_block nihaf
_cod_depositor_comments
;
The following automatic conversions were performed:
'_symmetry_cell_setting' value 'Triclinic' changed to 'triclinic'
according to '/home/saulius/struct/CIF-dictionaries/cif_core.dic'
dictionary named 'cif_core.dic' version 2.4.1 from 2010-06-29.

Automatic conversion script
Id: cif_fix_enum 1527 2010-12-29 10:47:43Z saulius 
;
_cod_original_sg_symbol_H-M P-1
_cod_original_formula_sum 'H31 K9 Ni O85.50 Si2 W20'
_cod_database_code 7007531

loop_
_symmetry_equiv_pos_as_xyz
'x, y, z'
'-x, -y, -z'

loop_
_atom_site_label
_atom_site_type_symbol
_atom_site_fract_x
_atom_site_fract_y
_atom_site_fract_z
_atom_site_U_iso_or_equiv
_atom_site_adp_type
_atom_site_occupancy
_atom_site_symmetry_multiplicity
_atom_site_calc_flag
_atom_site_refinement_flags
_atom_site_disorder_assembly
_atom_site_disorder_group
W1 W -0.08706(7) -0.17030(5) 0.12294(4) 0.03182(19) Uani 1 1 d . . .
W2 W -0.04017(7) -0.22857(5) 0.27439(5) 0.03299(19) Uani 1 1 d . . .
W3 W -0.01596(8) -0.35213(5) 0.13331(5) 0.0376(2) Uani 1 1 d . . .
W4 W 0.17375(7) -0.31427(4) 0.28235(4) 0.02730(17) Uani 1 1 d . . .
W5 W 0.40131(7) -0.27562(4) 0.20476(4) 0.02835(17) Uani 1 1 d . . .
W6 W 0.21354(8) -0.31267(5) 0.05564(4) 0.0353(2) Uani 1 1 d . . .
W7 W 0.11455(7) -0.13479(4) 0.05527(4) 0.02746(17) Uani 1 1 d . . .
W8 W 0.40073(7) -0.15139(5) 0.12413(4) 0.02897(17) Uani 1 1 d . . .
W9 W 0.42965(7) -0.07391(5) 0.30634(4) 0.0376(2) Uani 1 1 d . . .
W10 W 0.23209(10) -0.10491(7) 0.37284(6) 0.0530(3) Uani 1 1 d . . .
W11 W 0.25893(10) 0.08935(6) 0.45574(5) 0.0480(3) Uani 1 1 d . . .
W12 W 0.45542(8) 0.12135(6) 0.38902(5) 0.0431(2) Uani 1 1 d . . .
W13 W 0.49207(6) 0.33031(4) 0.46316(4) 0.02148(15) Uani 1 1 d . . .
W14 W 0.46455(6) 0.25732(4) 0.29861(4) 0.02302(15) Uani 1 1 d . . .
W15 W 0.16911(6) 0.21859(4) 0.20420(4) 0.02237(15) Uani 1 1 d . . .
W16 W 0.32201(6) 0.38877(4) 0.35259(4) 0.02061(15) Uani 1 1 d . . .
W17 W 0.09134(6) 0.35020(4) 0.42950(4) 0.02165(15) Uani 1 1 d . . .
W18 W 0.26201(6) 0.29261(5) 0.54024(4) 0.02503(16) Uani 1 1 d . . .
W19 W 0.02169(7) 0.18287(5) 0.44624(4) 0.02732(17) Uani 1 1 d . . .
W20 W -0.03336(6) 0.18404(4) 0.27122(4) 0.02371(16) Uani 1 1 d . . .
Si1 Si 0.1792(4) -0.1821(3) 0.1993(2) 0.0190(9) Uani 1 1 d . . .
O1S1 O 0.0959(10) -0.1503(7) 0.1508(6) 0.022(2) Uiso 1 1 d . . .
O2S1 O 0.1036(10) -0.2464(7) 0.2182(6) 0.026(3) Uiso 1 1 d . . .
O3S1 O 0.2664(10) -0.2199(7) 0.1611(6) 0.027(3) Uiso 1 1 d . . .
O4S1 O 0.2450(9) -0.1137(7) 0.2685(6) 0.020(2) Uiso 1 1 d . . .
Si2 Si 0.2377(4) 0.2127(2) 0.3670(2) 0.0142(8) Uani 1 1 d . . .
O1S2 O 0.2828(9) 0.1375(7) 0.3760(6) 0.019(2) Uiso 1 1 d . . .
O2S2 O 0.3426(9) 0.2762(6) 0.3710(5) 0.016(2) Uiso 1 1 d . . .
O3S2 O 0.1773(10) 0.2495(7) 0.4259(6) 0.023(3) Uiso 1 1 d . . .
O4S2 O 0.1490(10) 0.1884(7) 0.2943(6) 0.022(2) Uiso 1 1 d . . .
Ni Ni 0.0323(2) 0.02502(13) 0.15784(12) 0.0257(5) Uani 1 1 d . . .
O1NI O -0.0881(11) 0.0295(8) 0.0789(7) 0.033(3) Uiso 1 1 d . . .
O1N O -0.0664(11) -0.0688(8) 0.1529(7) 0.031(3) Uiso 1 1 d . . .
O2NI O 0.1491(11) 0.0167(8) 0.2449(7) 0.032(3) Uiso 1 1 d . . .
O7N O 0.1060(10) -0.0391(7) 0.0919(6) 0.026(3) Uiso 1 1 d . . .
O15N O 0.1332(10) 0.1193(7) 0.1589(6) 0.021(2) Uiso 1 1 d . . .
O20N O -0.0471(11) 0.0894(7) 0.2188(6) 0.027(3) Uiso 1 1 d . . .
O1T O -0.2278(14) -0.1996(10) 0.0860(8) 0.046(4) Uiso 1 1 d . . .
O2T O -0.1466(15) -0.2245(10) 0.3125(9) 0.052(4) Uiso 1 1 d . . .
O3T O -0.1059(14) -0.4367(10) 0.0811(9) 0.049(4) Uiso 1 1 d . . .
O4T O 0.2117(13) -0.3713(9) 0.3294(8) 0.039(3) Uiso 1 1 d . . .
O5T O 0.5088(12) -0.3173(9) 0.2303(7) 0.037(3) Uiso 1 1 d . . .
O6T O 0.1993(15) -0.3867(11) -0.0177(9) 0.055(4) Uiso 1 1 d . . .
O7T O 0.1095(13) -0.1416(9) -0.0272(8) 0.041(4) Uiso 1 1 d . . .
O8T O 0.5004(14) -0.1089(10) 0.0954(9) 0.050(4) Uiso 1 1 d . . .
O9T O 0.5743(11) -0.0502(8) 0.3401(7) 0.032(3) Uiso 1 1 d . . .
O10T O 0.2342(12) -0.1089(8) 0.4550(7) 0.036(3) Uiso 1 1 d . . .
O11T O 0.2537(12) 0.0609(9) 0.5256(7) 0.038(3) Uiso 1 1 d . . .
O12T O 0.5993(11) 0.1162(8) 0.4111(6) 0.027(3) Uiso 1 1 d . . .
O13T O 0.6128(10) 0.3803(7) 0.5257(6) 0.025(3) Uiso 1 1 d . . .
O14T O 0.5562(12) 0.2517(9) 0.2503(8) 0.038(3) Uiso 1 1 d . . .
O15T O 0.1728(11) 0.2559(8) 0.1404(7) 0.030(3) Uiso 1 1 d . . .
O16T O 0.3251(11) 0.4769(8) 0.3465(7) 0.030(3) Uiso 1 1 d . . .
O17T O 0.0288(11) 0.4288(8) 0.4454(7) 0.030(3) Uiso 1 1 d . . .
O18T O 0.3111(11) 0.3271(8) 0.6264(7) 0.030(3) Uiso 1 1 d . . .
O19T O -0.0926(14) 0.1416(10) 0.4650(8) 0.047(4) Uiso 1 1 d . . .
O20T O -0.1682(12) 0.2006(9) 0.2536(8) 0.039(3) Uiso 1 1 d . . .
O12 O -0.0810(12) -0.1792(9) 0.2096(8) 0.039(3) Uiso 1 1 d . . .
O13 O -0.0636(13) -0.2807(9) 0.0967(8) 0.045(4) Uiso 1 1 d . . .
O17 O -0.0424(12) -0.1750(8) 0.0408(7) 0.034(3) Uiso 1 1 d . . .
O23 O -0.1047(14) -0.3208(10) 0.1990(9) 0.049(4) Uiso 1 1 d . . .
O24 O 0.0401(13) -0.2921(9) 0.3115(8) 0.040(4) Uiso 1 1 d . . .
O34 O 0.0703(13) -0.3876(9) 0.2005(8) 0.041(4) Uiso 1 1 d . . .
O36 O 0.1051(13) -0.3571(9) 0.0919(8) 0.040(4) Uiso 1 1 d . . .
O45 O 0.2893(11) -0.3200(8) 0.2367(7) 0.029(3) Uiso 1 1 d . . .
O56 O 0.3287(12) -0.3426(8) 0.1136(7) 0.035(3) Uiso 1 1 d . . .
O58 O 0.4819(11) -0.2137(8) 0.1624(7) 0.033(3) Uiso 1 1 d . . .
O59 O 0.4292(11) -0.1858(8) 0.2758(7) 0.028(3) Uiso 1 1 d . . .
O67 O 0.1246(12) -0.2499(8) 0.0339(7) 0.035(3) Uiso 1 1 d . . .
O68 O 0.3397(12) -0.2449(9) 0.0496(7) 0.037(3) Uiso 1 1 d . . .
O78 O 0.2724(10) -0.1163(7) 0.0920(6) 0.026(3) Uiso 1 1 d . . .
O89 O 0.4217(10) -0.0824(7) 0.2116(6) 0.025(3) Uiso 1 1 d . . .
O101 O 0.2105(10) -0.0064(7) 0.3865(6) 0.027(3) Uiso 1 1 d . . .
O112 O 0.4105(10) 0.0913(7) 0.4581(6) 0.026(3) Uiso 1 1 d . . .
O118 O 0.3027(11) 0.2000(8) 0.5178(6) 0.027(3) Uiso 1 1 d . . .
O119 O 0.1060(11) 0.1087(7) 0.4354(6) 0.027(3) Uiso 1 1 d . . .
O123 O 0.4904(10) 0.2307(7) 0.4555(6) 0.024(3) Uiso 1 1 d . . .
O124 O 0.4622(12) 0.1668(8) 0.3162(7) 0.035(3) Uiso 1 1 d . . .
O134 O 0.5582(11) 0.3126(8) 0.3880(7) 0.031(3) Uiso 1 1 d . . .
O136 O 0.4415(10) 0.4134(7) 0.4346(6) 0.025(3) Uiso 1 1 d . . .
O138 O 0.3882(10) 0.3373(7) 0.5164(6) 0.024(3) Uiso 1 1 d . . .
O145 O 0.3246(10) 0.2180(7) 0.2334(6) 0.025(3) Uiso 1 1 d . . .
O146 O 0.4302(10) 0.3567(7) 0.3032(6) 0.026(3) Uiso 1 1 d . . .
O150 O 0.0194(11) 0.2279(8) 0.2109(7) 0.029(3) Uiso 1 1 d . . .
O156 O 0.2154(10) 0.3266(7) 0.2789(6) 0.023(3) Uiso 1 1 d . . .
O167 O 0.2209(10) 0.3954(7) 0.4097(6) 0.025(3) Uiso 1 1 d . . .
O170 O 0.0251(11) 0.2954(8) 0.3402(7) 0.028(3) Uiso 1 1 d . . .
O178 O 0.1842(11) 0.3689(8) 0.5206(6) 0.027(3) Uiso 1 1 d . . .
O179 O -0.0106(10) 0.2819(7) 0.4520(6) 0.023(3) Uiso 1 1 d . . .
O189 O 0.1164(10) 0.2359(7) 0.5334(6) 0.024(3) Uiso 1 1 d . . .
O190 O -0.0300(10) 0.1583(7) 0.3512(6) 0.024(3) Uiso 1 1 d . . .
O210 O 0.0630(13) -0.1462(9) 0.3309(8) 0.043(4) Uiso 1 1 d . . .
O410 O 0.2434(11) -0.2196(8) 0.3394(7) 0.030(3) Uiso 1 1 d . . .
O910 O 0.3851(11) -0.0806(8) 0.3830(7) 0.028(3) Uiso 1 1 d . . .
O912 O 0.4057(10) 0.0252(7) 0.3221(6) 0.022(2) Uiso 1 1 d . . .
K1 K 0.1464(6) 0.5357(3) 0.3960(3) 0.0525(15) Uani 1 1 d . . .
K2 K 0.6436(4) 0.5058(3) 0.4611(3) 0.0461(12) Uani 1 1 d . . .
K3 K 0.3308(6) 0.0477(3) 0.1871(3) 0.0595(15) Uani 1 1 d . . .
K4 K 0.7227(6) 0.2387(4) 0.5240(4) 0.0702(19) Uani 1 1 d . . .
K5 K -0.0203(6) -0.0110(4) 0.3086(3) 0.0596(15) Uani 1 1 d . . .
K6 K 0.4390(4) 0.6074(3) 0.3362(3) 0.0419(11) Uani 1 1 d . . .
K7 K -0.3387(5) -0.1823(3) 0.3494(3) 0.0520(14) Uani 1 1 d . . .
K8 K 0.4284(7) -0.0179(5) 0.5194(4) 0.0528(19) Uani 0.70 1 d P . .
K9 K -0.0779(9) -0.3328(5) -0.0597(4) 0.068(3) Uani 0.70 1 d P . .
K10 K -0.2734(14) -0.0155(10) 0.1317(9) 0.062(4) Uiso 0.40 1 d P . .
K11 K -0.311(3) -0.0785(18) 0.0546(16) 0.056(7) Uiso 0.20 1 d P . .
O1W O 0.6942(12) -0.3813(8) 0.2329(7) 0.035(3) Uiso 1 1 d . . .
O2W O -0.1590(12) -0.0977(9) -0.0286(8) 0.038(3) Uiso 1 1 d . . .
O3W O -0.2496(12) 0.0346(9) 0.4134(7) 0.037(3) Uiso 1 1 d . . .
O4W O 0.4662(13) 0.7635(9) 0.3981(8) 0.040(4) Uiso 1 1 d . . .
O5W O 0.0698(15) 0.6647(11) 0.4240(9) 0.056(5) Uiso 1 1 d . . .
O6W O 0.0261(18) 0.4149(12) 0.2797(11) 0.070(6) Uiso 1 1 d . . .
O7W O 0.0902(18) -0.2942(13) -0.1241(11) 0.073(6) Uiso 1 1 d . . .
O8W O 0.8170(16) 0.4291(11) 0.4678(9) 0.057(5) Uiso 1 1 d . . .
O9W O 0.5807(19) 0.4980(13) 0.3296(12) 0.050(6) Uiso 0.75 1 d P . .
O10W O -0.1854(17) 0.3571(12) 0.2978(10) 0.041(5) Uiso 0.75 1 d P . .
O11W O -0.0441(18) -0.5459(13) 0.1577(11) 0.045(5) Uiso 0.75 1 d P . .
O12W O -0.127(2) -0.4436(16) 0.2592(14) 0.033(6) Uiso 0.50 1 d P . .
O13W O 0.6933(19) -0.1517(14) 0.2354(12) 0.052(6) Uiso 0.75 1 d P . .
O14W O -0.236(2) 0.2631(17) 0.4032(15) 0.037(7) Uiso 0.50 1 d P . .
O15W O -0.058(3) -0.0482(19) 0.4242(17) 0.046(8) Uiso 0.50 1 d P . .
O16W O -0.324(3) 0.1241(18) 0.2990(15) 0.040(7) Uiso 0.50 1 d P . .
O17W O -0.439(3) -0.2916(19) 0.0437(16) 0.045(8) Uiso 0.50 1 d P . .

loop_
_atom_site_aniso_label
_atom_site_aniso_U_11
_atom_site_aniso_U_22
_atom_site_aniso_U_33
_atom_site_aniso_U_23
_atom_site_aniso_U_13
_atom_site_aniso_U_12
W1 0.0350(4) 0.0235(4) 0.0385(4) 0.0206(4) -0.0007(3) 0.0027(3)
W2 0.0338(4) 0.0331(5) 0.0478(5) 0.0305(4) 0.0145(4) 0.0137(3)
W3 0.0454(5) 0.0192(4) 0.0452(5) 0.0178(4) -0.0016(4) 0.0008(3)
W4 0.0362(4) 0.0214(4) 0.0334(4) 0.0190(3) 0.0107(3) 0.0108(3)
W5 0.0413(4) 0.0214(4) 0.0321(4) 0.0151(3) 0.0154(3) 0.0157(3)
W6 0.0574(6) 0.0160(4) 0.0285(4) 0.0039(3) 0.0062(4) 0.0105(4)
W7 0.0458(5) 0.0157(4) 0.0195(3) 0.0080(3) 0.0028(3) 0.0057(3)
W8 0.0442(5) 0.0231(4) 0.0281(4) 0.0144(3) 0.0158(3) 0.0123(3)
W9 0.0347(4) 0.0405(5) 0.0323(4) 0.0020(4) 0.0072(3) 0.0167(4)
W10 0.0684(7) 0.0514(7) 0.0611(7) 0.0352(6) 0.0318(6) 0.0246(5)
W11 0.0809(7) 0.0503(6) 0.0414(5) 0.0309(5) 0.0354(5) 0.0434(6)
W12 0.0401(5) 0.0423(6) 0.0465(5) 0.0140(4) 0.0099(4) 0.0112(4)
W13 0.0266(3) 0.0173(3) 0.0202(3) 0.0054(3) 0.0049(3) 0.0075(3)
W14 0.0278(4) 0.0216(4) 0.0229(3) 0.0082(3) 0.0100(3) 0.0093(3)
W15 0.0310(4) 0.0184(3) 0.0193(3) 0.0098(3) 0.0042(3) 0.0057(3)
W16 0.0274(3) 0.0152(3) 0.0218(3) 0.0079(3) 0.0076(3) 0.0072(3)
W17 0.0265(3) 0.0196(3) 0.0241(3) 0.0097(3) 0.0103(3) 0.0113(3)
W18 0.0326(4) 0.0292(4) 0.0185(3) 0.0099(3) 0.0099(3) 0.0150(3)
W19 0.0337(4) 0.0263(4) 0.0310(4) 0.0156(3) 0.0163(3) 0.0102(3)
W20 0.0257(4) 0.0194(4) 0.0276(4) 0.0109(3) 0.0041(3) 0.0073(3)
Si1 0.030(2) 0.010(2) 0.017(2) 0.0057(17) 0.0019(18) 0.0060(18)
Si2 0.022(2) 0.010(2) 0.014(2) 0.0060(16) 0.0063(16) 0.0071(16)
Ni 0.0359(13) 0.0192(12) 0.0222(11) 0.0102(10) 0.0031(10) 0.0057(10)
K1 0.087(4) 0.030(3) 0.065(4) 0.027(3) 0.047(3) 0.027(3)
K2 0.044(3) 0.036(3) 0.056(3) 0.013(2) 0.013(2) 0.007(2)
K3 0.067(4) 0.044(3) 0.057(4) 0.007(3) 0.009(3) 0.014(3)
K4 0.086(5) 0.052(4) 0.063(4) 0.021(3) -0.005(3) 0.017(3)
K5 0.072(4) 0.050(4) 0.069(4) 0.026(3) 0.027(3) 0.025(3)
K6 0.046(3) 0.029(2) 0.056(3) 0.019(2) 0.017(2) 0.011(2)
K7 0.073(4) 0.062(4) 0.035(3) 0.021(3) 0.017(3) 0.043(3)
K8 0.060(5) 0.049(5) 0.051(5) 0.020(4) 0.009(4) 0.016(4)
K9 0.088(7) 0.046(5) 0.049(5) 0.024(4) -0.025(4) -0.012(5)

loop_
_atom_type_symbol
_atom_type_description
_atom_type_scat_dispersion_real
_atom_type_scat_dispersion_imag
_atom_type_scat_source
O O 0.0106 0.0060 'International Tables Vol C Tables 4.2.6.8 and 6.1.1.4'
Si Si 0.0817 0.0704 'International Tables Vol C Tables 4.2.6.8 and 6.1.1.4'
K K 0.2009 0.2494 'International Tables Vol C Tables 4.2.6.8 and 6.1.1.4'
Ni Ni 0.3393 1.1124 'International Tables Vol C Tables 4.2.6.8 and 6.1.1.4'
W W -0.8490 6.8722 'International Tables Vol C Tables 4.2.6.8 and 6.1.1.4'
H H 0.0000 0.0000 'International Tables Vol C Tables 4.2.6.8 and 6.1.1.4'

loop_
_geom_angle_atom_site_label_1
_geom_angle_atom_site_label_2
_geom_angle_atom_site_label_3
_geom_angle
_geom_angle_site_symmetry_1
_geom_angle_site_symmetry_3
_geom_angle_publ_flag
O1T W1 O1N 103.7(7) . . ?
O1T W1 O12 100.5(7) . . ?
O1N W1 O12 94.7(6) . . ?
O1T W1 O17 96.5(7) . . ?
O1N W1 O17 93.7(6) . . ?
O12 W1 O17 158.6(6) . . ?
O1T W1 O13 91.9(7) . . ?
O1N W1 O13 164.2(6) . . ?
O12 W1 O13 84.2(6) . . ?
O17 W1 O13 82.4(6) . . ?
O1T W1 O1S1 168.0(6) . . ?
O1N W1 O1S1 84.6(5) . . ?
O12 W1 O1S1 87.2(6) . . ?
O17 W1 O1S1 74.1(5) . . ?
O13 W1 O1S1 79.7(5) . . ?
O1T W1 K11 45.5(7) . . ?
O1N W1 K11 61.2(6) . . ?
O12 W1 K11 117.3(7) . . ?
O17 W1 K11 84.0(6) . . ?
O13 W1 K11 132.9(7) . . ?
O1S1 W1 K11 138.0(6) . . ?
O1T W1 K10 61.3(6) . . ?
O1N W1 K10 42.6(5) . . ?
O12 W1 K10 98.9(5) . . ?
O17 W1 K10 100.6(5) . . ?
O13 W1 K10 153.2(5) . . ?
O1S1 W1 K10 127.0(4) . . ?
K11 W1 K10 24.6(5) . . ?
O1T W1 K5 112.0(6) . . ?
O1N W1 K5 46.3(4) . . ?
O12 W1 K5 48.7(5) . . ?
O17 W1 K5 134.3(4) . . ?
O13 W1 K5 129.1(5) . . ?
O1S1 W1 K5 80.0(3) . . ?
K11 W1 K5 91.3(5) . . ?
K10 W1 K5 66.7(3) . . ?
O2T W2 O210 102.3(8) . . ?
O2T W2 O24 101.7(8) . . ?
O210 W2 O24 89.9(7) . . ?
O2T W2 O12 102.7(8) . . ?
O210 W2 O12 92.4(7) . . ?
O24 W2 O12 154.4(6) . . ?
O2T W2 O23 98.9(8) . . ?
O210 W2 O23 158.7(7) . . ?
O24 W2 O23 84.1(7) . . ?
O12 W2 O23 84.6(7) . . ?
O2T W2 O2S1 174.8(7) . . ?
O210 W2 O2S1 81.9(6) . . ?
O24 W2 O2S1 75.2(5) . . ?
O12 W2 O2S1 79.9(5) . . ?
O23 W2 O2S1 76.8(6) . . ?
O2T W2 K5 86.6(6) . . ?
O210 W2 K5 47.7(5) . . ?
O24 W2 K5 137.4(5) . . ?
O12 W2 K5 52.3(5) . . ?
O23 W2 K5 136.4(5) . . ?
O2S1 W2 K5 98.5(3) . . ?
O3T W3 O13 103.7(8) . . ?
O3T W3 O36 100.2(7) . . ?
O13 W3 O36 91.9(7) . . ?
O3T W3 O34 100.0(7) . . ?
O13 W3 O34 156.0(7) . . ?
O36 W3 O34 87.5(6) . . ?
O3T W3 O23 97.7(8) . . ?
O13 W3 O23 87.9(7) . . ?
O36 W3 O23 161.6(7) . . ?
O34 W3 O23 85.3(7) . . ?
O3T W3 O2S1 170.4(6) . . ?
O13 W3 O2S1 84.1(6) . . ?
O36 W3 O2S1 85.0(6) . . ?
O34 W3 O2S1 72.0(6) . . ?
O23 W3 O2S1 76.7(6) . . ?
O4T W4 O410 103.0(7) . . ?
O4T W4 O45 98.3(6) . . ?
O410 W4 O45 91.1(6) . . ?
O4T W4 O24 98.6(7) . . ?
O410 W4 O24 86.7(6) . . ?
O45 W4 O24 163.0(6) . . ?
O4T W4 O34 102.1(7) . . ?
O410 W4 O34 154.5(6) . . ?
O45 W4 O34 89.5(6) . . ?
O24 W4 O34 85.3(6) . . ?
O4T W4 O2S1 173.5(6) . . ?
O410 W4 O2S1 81.2(5) . . ?
O45 W4 O2S1 86.4(5) . . ?
O24 W4 O2S1 76.6(6) . . ?
O34 W4 O2S1 73.4(6) . . ?
O4T W4 K4 56.9(5) . 2_656 ?
O410 W4 K4 50.1(4) . 2_656 ?
O45 W4 K4 114.4(4) . 2_656 ?
O24 W4 K4 76.7(5) . 2_656 ?
O34 W4 K4 148.9(5) . 2_656 ?
O2S1 W4 K4 125.0(3) . 2_656 ?
O4T W4 K6 43.4(5) . 1_545 ?
O410 W4 K6 90.3(4) . 1_545 ?
O45 W4 K6 56.9(4) . 1_545 ?
O24 W4 K6 139.8(5) . 1_545 ?
O34 W4 K6 111.1(5) . 1_545 ?
O2S1 W4 K6 142.3(3) . 1_545 ?
K4 W4 K6 70.95(14) 2_656 1_545 ?
O5T W5 O59 102.0(6) . . ?
O5T W5 O45 100.1(6) . . ?
O59 W5 O45 91.6(6) . . ?
O5T W5 O56 103.9(7) . . ?
O59 W5 O56 153.4(6) . . ?
O45 W5 O56 90.1(6) . . ?
O5T W5 O58 97.5(6) . . ?
O59 W5 O58 84.5(6) . . ?
O45 W5 O58 162.4(6) . . ?
O56 W5 O58 85.9(6) . . ?
O5T W5 O3S1 173.7(6) . . ?
O59 W5 O3S1 80.9(5) . . ?
O45 W5 O3S1 85.3(5) . . ?
O56 W5 O3S1 72.7(5) . . ?
O58 W5 O3S1 77.2(5) . . ?
O5T W5 K7 52.8(5) . 1_655 ?
O59 W5 K7 50.6(4) . 1_655 ?
O45 W5 K7 109.3(4) . 1_655 ?
O56 W5 K7 151.0(4) . 1_655 ?
O58 W5 K7 81.3(4) . 1_655 ?
O3S1 W5 K7 128.5(3) . 1_655 ?
O5T W5 K6 49.3(5) . 1_545 ?
O59 W5 K6 90.4(4) . 1_545 ?
O45 W5 K6 52.4(4) . 1_545 ?
O56 W5 K6 111.4(4) . 1_545 ?
O58 W5 K6 144.5(4) . 1_545 ?
O3S1 W5 K6 136.7(3) . 1_545 ?
K7 W5 K6 68.64(12) 1_655 1_545 ?
O6T W6 O67 106.6(8) . . ?
O6T W6 O36 99.7(8) . . ?
O67 W6 O36 92.0(6) . . ?
O6T W6 O68 98.4(7) . . ?
O67 W6 O68 88.1(6) . . ?
O36 W6 O68 161.1(6) . . ?
O6T W6 O56 97.2(7) . . ?
O67 W6 O56 155.8(6) . . ?
O36 W6 O56 88.2(6) . . ?
O68 W6 O56 84.1(6) . . ?
O6T W6 O3S1 168.5(7) . . ?
O67 W6 O3S1 84.0(6) . . ?
O36 W6 O3S1 84.1(6) . . ?
O68 W6 O3S1 77.1(5) . . ?
O56 W6 O3S1 71.9(5) . . ?
O6T W6 K9 73.1(6) . . ?
O67 W6 K9 42.6(5) . . ?
O36 W6 K9 72.6(5) . . ?
O68 W6 K9 118.4(5) . . ?
O56 W6 K9 156.2(4) . . ?
O3S1 W6 K9 118.4(4) . . ?
O7T W7 O7N 101.9(7) . . ?
O7T W7 O78 100.3(6) . . ?
O7N W7 O78 93.8(6) . . ?
O7T W7 O17 96.9(7) . . ?
O7N W7 O17 95.1(6) . . ?
O78 W7 O17 158.5(6) . . ?
O7T W7 O67 91.3(7) . . ?
O7N W7 O67 166.8(6) . . ?
O78 W7 O67 84.3(6) . . ?
O17 W7 O67 82.6(6) . . ?
O7T W7 O1S1 167.5(6) . . ?
O7N W7 O1S1 87.3(5) . . ?
O78 W7 O1S1 87.3(5) . . ?
O17 W7 O1S1 73.7(5) . . ?
O67 W7 O1S1 79.5(5) . . ?
O7T W7 K9 73.6(5) . . ?
O7N W7 K9 140.3(4) . . ?
O78 W7 K9 125.9(4) . . ?
O17 W7 K9 48.1(5) . . ?
O67 W7 K9 43.4(4) . . ?
O1S1 W7 K9 94.0(3) . . ?
O7T W7 K3 112.1(5) . . ?
O7N W7 K3 46.4(4) . . ?
O78 W7 K3 48.0(4) . . ?
O17 W7 K3 134.6(4) . . ?
O67 W7 K3 128.6(4) . . ?
O1S1 W7 K3 80.4(3) . . ?
K9 W7 K3 171.45(15) . . ?
O8T W8 O89 102.2(7) . . ?
O8T W8 O78 102.7(7) . . ?
O89 W8 O78 91.1(5) . . ?
O8T W8 O58 100.7(7) . . ?
O89 W8 O58 88.9(6) . . ?
O78 W8 O58 156.0(6) . . ?
O8T W8 O68 101.4(7) . . ?
O89 W8 O68 156.1(6) . . ?
O78 W8 O68 87.1(6) . . ?
O58 W8 O68 83.3(6) . . ?
O8T W8 O3S1 175.5(7) . . ?
O89 W8 O3S1 80.8(5) . . ?
O78 W8 O3S1 80.4(5) . . ?
O58 W8 O3S1 75.9(5) . . ?
O68 W8 O3S1 75.4(5) . . ?
O8T W8 K3 85.6(6) . . ?
O89 W8 K3 48.6(4) . . ?
O78 W8 K3 50.7(4) . . ?
O58 W8 K3 137.1(4) . . ?
O68 W8 K3 137.5(5) . . ?
O3S1 W8 K3 98.9(3) . . ?
O9T W9 O912 97.2(6) . . ?
O9T W9 O910 99.3(6) . . ?
O912 W9 O910 92.8(5) . . ?
O9T W9 O89 100.1(6) . . ?
O912 W9 O89 88.1(5) . . ?
O910 W9 O89 160.3(5) . . ?
O9T W9 O59 92.4(6) . . ?
O912 W9 O59 169.4(5) . . ?
O910 W9 O59 89.9(6) . . ?
O89 W9 O59 85.9(5) . . ?
O9T W9 O4S1 173.9(5) . . ?
O912 W9 O4S1 87.5(5) . . ?
O910 W9 O4S1 76.5(5) . . ?
O89 W9 O4S1 83.9(5) . . ?
O59 W9 O4S1 83.3(5) . . ?
O9T W9 W10 131.1(4) . . ?
O912 W9 W10 88.1(4) . . ?
O910 W9 W10 31.8(4) . . ?
O89 W9 W10 128.7(4) . . ?
O59 W9 W10 88.9(4) . . ?
O4S1 W9 W10 44.9(3) . . ?
O9T W9 K8 54.0(5) . 2_656 ?
O912 W9 K8 77.8(4) . 2_656 ?
O910 W9 K8 51.0(4) . 2_656 ?
O89 W9 K8 147.7(4) . 2_656 ?
O59 W9 K8 111.6(4) . 2_656 ?
O4S1 W9 K8 123.8(3) . 2_656 ?
W10 W9 K8 80.28(15) . 2_656 ?
O9T W9 K7 44.2(5) . 1_655 ?
O912 W9 K7 140.7(4) . 1_655 ?
O910 W9 K7 87.9(4) . 1_655 ?
O89 W9 K7 103.8(4) . 1_655 ?
O59 W9 K7 49.5(4) . 1_655 ?
O4S1 W9 K7 130.4(3) . 1_655 ?
W10 W9 K7 110.88(10) . 1_655 ?
K8 W9 K7 72.35(16) 2_656 1_655 ?
O9T W9 K3 111.1(5) . . ?
O912 W9 K3 45.3(4) . . ?
O910 W9 K3 129.3(4) . . ?
O89 W9 K3 44.3(4) . . ?
O59 W9 K3 126.6(4) . . ?
O4S1 W9 K3 75.0(3) . . ?
W10 W9 K3 106.81(10) . . ?
K8 W9 K3 121.10(16) 2_656 . ?
K7 W9 K3 141.79(13) 1_655 . ?
O10T W10 O910 98.9(6) . . ?
O10T W10 O101 99.3(6) . . ?
O910 W10 O101 95.1(6) . . ?
O10T W10 O210 96.8(6) . . ?
O910 W10 O210 162.4(6) . . ?
O101 W10 O210 90.2(6) . . ?
O10T W10 O410 89.9(6) . . ?
O910 W10 O410 87.7(6) . . ?
O101 W10 O410 169.9(5) . . ?
O210 W10 O410 84.5(6) . . ?
O10T W10 O4S1 171.2(6) . . ?
O910 W10 O4S1 76.6(5) . . ?
O101 W10 O4S1 88.6(5) . . ?
O210 W10 O4S1 86.8(5) . . ?
O410 W10 O4S1 82.5(5) . . ?
O10T W10 W9 130.9(5) . . ?
O910 W10 W9 32.1(4) . . ?
O101 W10 W9 90.3(4) . . ?
O210 W10 W9 131.4(4) . . ?
O410 W10 W9 86.8(4) . . ?
O4S1 W10 W9 44.7(3) . . ?
O10T W10 K8 50.7(5) . . ?
O910 W10 K8 53.7(4) . . ?
O101 W10 K8 81.8(4) . . ?
O210 W10 K8 143.9(5) . . ?
O410 W10 K8 107.5(4) . . ?
O4S1 W10 K8 127.8(3) . . ?
W9 W10 K8 84.04(16) . . ?
O10T W10 K4 39.3(5) . 2_656 ?
O910 W10 K4 90.3(4) . 2_656 ?
O101 W10 K4 138.5(4) . 2_656 ?
O210 W10 K4 96.9(5) . 2_656 ?
O410 W10 K4 51.0(4) . 2_656 ?
O4S1 W10 K4 132.5(3) . 2_656 ?
W9 W10 K4 113.85(13) . 2_656 ?
K8 W10 K4 68.59(18) . 2_656 ?
O10T W10 K5 110.7(5) . . ?
O910 W10 K5 132.2(4) . . ?
O101 W10 K5 44.8(4) . . ?
O210 W10 K5 46.8(5) . . ?
O410 W10 K5 127.6(4) . . ?
O4S1 W10 K5 77.6(3) . . ?
W9 W10 K5 109.76(10) . . ?
K8 W10 K5 123.05(18) . . ?
K4 W10 K5 135.94(16) 2_656 . ?
O11T W11 O112 99.2(6) . . ?
O11T W11 O101 99.2(6) . . ?
O112 W11 O101 93.6(6) . . ?
O11T W11 O119 98.5(6) . . ?
O112 W11 O119 161.2(5) . . ?
O101 W11 O119 89.6(5) . . ?
O11T W11 O118 89.8(6) . . ?
O112 W11 O118 88.4(5) . . ?
O101 W11 O118 170.3(5) . . ?
O119 W11 O118 85.5(5) . . ?
O11T W11 O1S2 172.8(6) . . ?
O112 W11 O1S2 76.8(5) . . ?
O101 W11 O1S2 87.1(5) . . ?
O119 W11 O1S2 84.9(5) . . ?
O118 W11 O1S2 84.1(5) . . ?
O11T W11 W12 132.4(5) . . ?
O112 W11 W12 33.3(4) . . ?
O101 W11 W12 87.9(4) . . ?
O119 W11 W12 128.7(4) . . ?
O118 W11 W12 88.6(4) . . ?
O1S2 W11 W12 43.7(3) . . ?
O11T W11 K8 53.1(5) . . ?
O112 W11 K8 52.8(4) . . ?
O101 W11 K8 78.4(4) . . ?
O119 W11 K8 145.8(4) . . ?
O118 W11 K8 110.2(4) . . ?
O1S2 W11 K8 125.7(3) . . ?
W12 W11 K8 83.29(15) . . ?
O11T W11 K7 42.6(5) . 2_556 ?
O112 W11 K7 89.7(4) . 2_556 ?
O101 W11 K7 141.5(4) . 2_556 ?
O119 W11 K7 99.2(4) . 2_556 ?
O118 W11 K7 47.9(4) . 2_556 ?
O1S2 W11 K7 130.8(3) . 2_556 ?
W12 W11 K7 113.69(11) . 2_556 ?
K8 W11 K7 73.38(16) . 2_556 ?
O11T W11 K5 109.9(5) . . ?
O112 W11 K5 132.3(4) . . ?
O101 W11 K5 45.9(4) . . ?
O119 W11 K5 44.6(4) . . ?
O118 W11 K5 127.3(4) . . ?
O1S2 W11 K5 77.0(3) . . ?
W12 W11 K5 108.49(10) . . ?
K8 W11 K5 120.81(17) . . ?
K7 W11 K5 136.96(14) 2_556 . ?
O12T W12 O912 97.0(6) . . ?
O12T W12 O112 98.3(6) . . ?
O912 W12 O112 95.4(5) . . ?
O12T W12 O124 97.6(6) . . ?
O912 W12 O124 89.0(6) . . ?
O112 W12 O124 162.8(6) . . ?
O12T W12 O123 90.4(5) . . ?
O912 W12 O123 171.9(5) . . ?
O112 W12 O123 86.6(5) . . ?
O124 W12 O123 86.8(5) . . ?
O12T W12 O1S2 172.4(5) . . ?
O912 W12 O1S2 89.6(5) . . ?
O112 W12 O1S2 77.2(5) . . ?
O124 W12 O1S2 86.3(5) . . ?
O123 W12 O1S2 83.2(5) . . ?
O12T W12 W11 131.2(4) . . ?
O912 W12 W11 90.6(4) . . ?
O112 W12 W11 32.9(4) . . ?
O124 W12 W11 130.8(4) . . ?
O123 W12 W11 86.9(3) . . ?
O1S2 W12 W11 44.5(3) . . ?
O12T W12 K8 53.0(4) . 2_656 ?
O912 W12 K8 81.9(4) . 2_656 ?
O112 W12 K8 49.9(4) . 2_656 ?
O124 W12 K8 147.3(4) . 2_656 ?
O123 W12 K8 105.2(4) . 2_656 ?
O1S2 W12 K8 124.8(3) . 2_656 ?
W11 W12 K8 80.91(15) . 2_656 ?
O12T W12 K4 42.2(4) . . ?
O912 W12 K4 138.7(4) . . ?
O112 W12 K4 86.9(4) . . ?
O124 W12 K4 100.7(4) . . ?
O123 W12 K4 49.2(4) . . ?
O1S2 W12 K4 130.7(3) . . ?
W11 W12 K4 111.21(13) . . ?
K8 W12 K4 68.28(18) 2_656 . ?
O12T W12 K3 111.3(4) . . ?
O912 W12 K3 45.9(4) . . ?
O112 W12 K3 132.2(4) . . ?
O124 W12 K3 45.2(4) . . ?
O123 W12 K3 128.0(4) . . ?
O1S2 W12 K3 76.1(3) . . ?
W11 W12 K3 108.36(10) . . ?
K8 W12 K3 125.83(17) 2_656 . ?
K4 W12 K3 139.81(16) . . ?
O13T W13 O123 104.4(6) . . ?
O13T W13 O138 99.6(6) . . ?
O123 W13 O138 91.5(5) . . ?
O13T W13 O134 96.9(6) . . ?
O123 W13 O134 87.6(6) . . ?
O138 W13 O134 163.1(6) . . ?
O13T W13 O136 100.5(6) . . ?
O123 W13 O136 154.6(5) . . ?
O138 W13 O136 89.1(5) . . ?
O134 W13 O136 84.6(5) . . ?
O13T W13 O2S2 170.6(5) . . ?
O123 W13 O2S2 82.1(5) . . ?
O138 W13 O2S2 86.8(5) . . ?
O134 W13 O2S2 76.4(5) . . ?
O136 W13 O2S2 72.6(5) . . ?
O13T W13 K2 59.2(4) . . ?
O123 W13 K2 147.5(4) . . ?
O138 W13 K2 117.6(4) . . ?
O134 W13 K2 68.7(4) . . ?
O136 W13 K2 48.1(4) . . ?
O2S2 W13 K2 111.7(3) . . ?
O13T W13 K4 56.5(4) . . ?
O123 W13 K4 50.0(4) . . ?
O138 W13 K4 111.4(4) . . ?
O134 W13 K4 80.7(4) . . ?
O136 W13 K4 150.5(4) . . ?
O2S2 W13 K4 127.4(3) . . ?
K2 W13 K4 102.53(15) . . ?
O13T W13 K2 86.7(4) . 2_666 ?
O123 W13 K2 140.8(4) . 2_666 ?
O138 W13 K2 49.2(4) . 2_666 ?
O134 W13 K2 129.0(4) . 2_666 ?
O136 W13 K2 45.2(4) . 2_666 ?
O2S2 W13 K2 92.5(3) . 2_666 ?
K2 W13 K2 70.12(14) . 2_666 ?
K4 W13 K2 137.24(14) . 2_666 ?
O13T W13 K6 48.4(4) . 2_666 ?
O123 W13 K6 91.1(4) . 2_666 ?
O138 W13 K6 53.2(4) . 2_666 ?
O134 W13 K6 143.6(4) . 2_666 ?
O136 W13 K6 109.3(4) . 2_666 ?
O2S2 W13 K6 139.4(3) . 2_666 ?
K2 W13 K6 95.24(12) . 2_666 ?
K4 W13 K6 70.92(13) . 2_666 ?
K2 W13 K6 68.08(11) 2_666 2_666 ?
O14T W14 O124 101.4(7) . . ?
O14T W14 O145 102.8(6) . . ?
O124 W14 O145 91.8(6) . . ?
O14T W14 O134 102.6(7) . . ?
O124 W14 O134 90.5(6) . . ?
O145 W14 O134 153.5(6) . . ?
O14T W14 O146 100.3(6) . . ?
O124 W14 O146 158.3(6) . . ?
O145 W14 O146 84.8(5) . . ?
O134 W14 O146 83.3(6) . . ?
O14T W14 O2S2 175.2(6) . . ?
O124 W14 O2S2 82.3(5) . . ?
O145 W14 O2S2 80.0(5) . . ?
O134 W14 O2S2 74.2(5) . . ?
O146 W14 O2S2 76.0(4) . . ?
O14T W14 K3 86.3(5) . . ?
O124 W14 K3 47.8(5) . . ?
O145 W14 K3 51.3(4) . . ?
O134 W14 K3 138.2(4) . . ?
O146 W14 K3 135.8(4) . . ?
O2S2 W14 K3 98.5(3) . . ?
O15T W15 O15N 102.1(6) . . ?
O15T W15 O145 99.6(6) . . ?
O15N W15 O145 93.4(5) . . ?
O15T W15 O150 98.2(6) . . ?
O15N W15 O150 94.8(6) . . ?
O145 W15 O150 158.3(5) . . ?
O15T W15 O156 92.3(6) . . ?
O15N W15 O156 165.5(5) . . ?
O145 W15 O156 82.7(5) . . ?
O150 W15 O156 84.3(5) . . ?
O15T W15 O4S2 169.2(5) . . ?
O15N W15 O4S2 86.1(5) . . ?
O145 W15 O4S2 86.6(5) . . ?
O150 W15 O4S2 74.0(5) . . ?
O156 W15 O4S2 79.7(5) . . ?
O15T W15 K3 111.7(5) . . ?
O15N W15 K3 45.1(4) . . ?
O145 W15 K3 48.8(4) . . ?
O150 W15 K3 133.1(4) . . ?
O156 W15 K3 127.6(3) . . ?
O4S2 W15 K3 79.0(3) . . ?
O16T W16 O156 104.5(6) . . ?
O16T W16 O146 99.4(6) . . ?
O156 W16 O146 87.3(5) . . ?
O16T W16 O167 97.0(6) . . ?
O156 W16 O167 92.4(5) . . ?
O146 W16 O167 163.1(5) . . ?
O16T W16 O136 99.8(6) . . ?
O156 W16 O136 155.5(5) . . ?
O146 W16 O136 86.7(5) . . ?
O167 W16 O136 86.6(5) . . ?
O16T W16 O2S2 171.9(5) . . ?
O156 W16 O2S2 83.1(5) . . ?
O146 W16 O2S2 78.0(5) . . ?
O167 W16 O2S2 85.2(5) . . ?
O136 W16 O2S2 72.5(5) . . ?
O16T W16 K1 46.4(5) . . ?
O156 W16 K1 93.7(4) . . ?
O146 W16 K1 144.9(4) . . ?
O167 W16 K1 52.0(4) . . ?
O136 W16 K1 104.7(4) . . ?
O2S2 W16 K1 137.0(3) . . ?
O16T W16 K2 83.5(5) . 2_666 ?
O156 W16 K2 139.6(4) . 2_666 ?
O146 W16 K2 131.0(4) . 2_666 ?
O167 W16 K2 47.2(4) . 2_666 ?
O136 W16 K2 45.3(4) . 2_666 ?
O2S2 W16 K2 92.4(3) . 2_666 ?
K1 W16 K2 63.10(13) . 2_666 ?
O17T W17 O170 103.8(6) . . ?
O17T W17 O167 97.7(6) . . ?
O170 W17 O167 92.9(6) . . ?
O17T W17 O179 99.5(6) . . ?
O170 W17 O179 87.8(5) . . ?
O167 W17 O179 162.1(5) . . ?
O17T W17 O178 100.0(6) . . ?
O170 W17 O178 155.9(6) . . ?
O167 W17 O178 87.9(5) . . ?
O179 W17 O178 84.4(5) . . ?
O17T W17 O3S2 171.2(5) . . ?
O170 W17 O3S2 84.0(5) . . ?
O167 W17 O3S2 85.8(5) . . ?
O179 W17 O3S2 76.5(5) . . ?
O178 W17 O3S2 72.0(5) . . ?
O17T W17 K1 47.8(4) . . ?
O170 W17 K1 93.1(4) . . ?
O167 W17 K1 51.3(4) . . ?
O179 W17 K1 146.6(4) . . ?
O178 W17 K1 105.9(4) . . ?
O3S2 W17 K1 136.9(3) . . ?
O17T W17 K2 84.1(5) . 2_666 ?
O170 W17 K2 139.6(4) . 2_666 ?
O167 W17 K2 46.7(4) . 2_666 ?
O179 W17 K2 130.6(4) . 2_666 ?
O178 W17 K2 47.0(4) . 2_666 ?
O3S2 W17 K2 92.6(3) . 2_666 ?
K1 W17 K2 62.69(14) . 2_666 ?
O18T W18 O118 102.4(6) . . ?
O18T W18 O138 99.3(6) . . ?
O118 W18 O138 91.1(6) . . ?
O18T W18 O178 103.6(6) . . ?
O118 W18 O178 153.6(6) . . ?
O138 W18 O178 88.8(5) . . ?
O18T W18 O189 98.8(6) . . ?
O118 W18 O189 85.5(5) . . ?
O138 W18 O189 161.8(5) . . ?
O178 W18 O189 86.4(5) . . ?
O18T W18 O3S2 173.7(5) . . ?
O118 W18 O3S2 81.7(5) . . ?
O138 W18 O3S2 85.3(5) . . ?
O178 W18 O3S2 72.0(5) . . ?
O189 W18 O3S2 76.5(5) . . ?
O18T W18 K7 53.3(5) . 2_556 ?
O118 W18 K7 52.0(4) . 2_556 ?
O138 W18 K7 112.8(4) . 2_556 ?
O178 W18 K7 149.4(4) . 2_556 ?
O189 W18 K7 78.9(4) . 2_556 ?
O3S2 W18 K7 128.8(3) . 2_556 ?
O18T W18 K2 88.6(5) . 2_666 ?
O118 W18 K2 139.4(4) . 2_666 ?
O138 W18 K2 48.4(4) . 2_666 ?
O178 W18 K2 45.8(4) . 2_666 ?
O189 W18 K2 131.8(4) . 2_666 ?
O3S2 W18 K2 91.4(3) . 2_666 ?
K7 W18 K2 137.10(14) 2_556 2_666 ?
O18T W18 K6 46.7(4) . 2_666 ?
O118 W18 K6 91.5(4) . 2_666 ?
O138 W18 K6 54.0(4) . 2_666 ?
O178 W18 K6 109.5(4) . 2_666 ?
O189 W18 K6 143.9(4) . 2_666 ?
O3S2 W18 K6 138.7(3) . 2_666 ?
K7 W18 K6 71.09(13) 2_556 2_666 ?
K2 W18 K6 67.89(11) 2_666 2_666 ?
O19T W19 O119 102.7(7) . . ?
O19T W19 O189 101.5(7) . . ?
O119 W19 O189 89.8(6) . . ?
O19T W19 O190 101.6(7) . . ?
O119 W19 O190 91.8(5) . . ?
O189 W19 O190 155.9(5) . . ?
O19T W19 O179 101.4(7) . . ?
O119 W19 O179 155.8(5) . . ?
O189 W19 O179 83.5(5) . . ?
O190 W19 O179 85.3(5) . . ?
O19T W19 O3S2 175.3(6) . . ?
O119 W19 O3S2 81.3(5) . . ?
O189 W19 O3S2 76.0(5) . . ?
O190 W19 O3S2 80.5(5) . . ?
O179 W19 O3S2 74.5(5) . . ?
O19T W19 K5 84.6(6) . . ?
O119 W19 K5 47.9(4) . . ?
O189 W19 K5 137.1(4) . . ?
O190 W19 K5 52.5(4) . . ?
O179 W19 K5 137.5(4) . . ?
O3S2 W19 K5 99.9(3) . . ?
O20T W20 O20N 103.5(7) . . ?
O20T W20 O150 96.6(6) . . ?
O20N W20 O150 94.8(6) . . ?
O20T W20 O190 100.5(6) . . ?
O20N W20 O190 94.0(6) . . ?
O150 W20 O190 158.3(5) . . ?
O20T W20 O170 90.7(6) . . ?
O20N W20 O170 165.7(5) . . ?
O150 W20 O170 82.9(5) . . ?
O190 W20 O170 83.7(5) . . ?
O20T W20 O4S2 167.6(6) . . ?
O20N W20 O4S2 86.2(5) . . ?
O150 W20 O4S2 74.6(5) . . ?
O190 W20 O4S2 86.3(5) . . ?
O170 W20 O4S2 79.6(5) . . ?
O20T W20 K5 113.1(5) . . ?
O20N W20 K5 46.8(4) . . ?
O150 W20 K5 134.8(4) . . ?
O190 W20 K5 47.6(4) . . ?
O170 W20 K5 127.6(4) . . ?
O4S2 W20 K5 79.1(3) . . ?
O3S1 Si1 O4S1 110.2(7) . . ?
O3S1 Si1 O1S1 110.3(7) . . ?
O4S1 Si1 O1S1 109.9(7) . . ?
O3S1 Si1 O2S1 109.6(7) . . ?
O4S1 Si1 O2S1 108.7(7) . . ?
O1S1 Si1 O2S1 108.2(7) . . ?
Si1 O1S1 W1 129.9(7) . . ?
Si1 O1S1 W7 127.3(7) . . ?
W1 O1S1 W7 95.1(5) . . ?
Si1 O2S1 W4 124.7(7) . . ?
Si1 O2S1 W3 120.9(7) . . ?
W4 O2S1 W3 94.5(5) . . ?
Si1 O2S1 W2 126.9(7) . . ?
W4 O2S1 W2 90.6(4) . . ?
W3 O2S1 W2 89.5(4) . . ?
Si1 O3S1 W5 125.4(7) . . ?
Si1 O3S1 W6 123.3(7) . . ?
W5 O3S1 W6 94.7(5) . . ?
Si1 O3S1 W8 123.9(7) . . ?
W5 O3S1 W8 90.0(4) . . ?
W6 O3S1 W8 89.5(4) . . ?
Si1 O4S1 W9 126.1(6) . . ?
Si1 O4S1 W10 126.2(6) . . ?
W9 O4S1 W10 90.5(4) . . ?
O4S2 Si2 O3S2 108.9(6) . . ?
O4S2 Si2 O2S2 109.4(6) . . ?
O3S2 Si2 O2S2 108.9(6) . . ?
O4S2 Si2 O1S2 109.1(6) . . ?
O3S2 Si2 O1S2 111.1(6) . . ?
O2S2 Si2 O1S2 109.4(6) . . ?
Si2 O1S2 W12 126.4(6) . . ?
Si2 O1S2 W11 124.6(6) . . ?
W12 O1S2 W11 91.8(4) . . ?
Si2 O2S2 W13 123.9(6) . . ?
Si2 O2S2 W16 123.1(6) . . ?
W13 O2S2 W16 95.1(4) . . ?
Si2 O2S2 W14 125.2(6) . . ?
W13 O2S2 W14 90.3(4) . . ?
W16 O2S2 W14 89.5(4) . . ?
Si2 O3S2 W17 123.3(7) . . ?
Si2 O3S2 W18 124.7(7) . . ?
W17 O3S2 W18 95.1(5) . . ?
Si2 O3S2 W19 124.2(7) . . ?
W17 O3S2 W19 90.7(4) . . ?
W18 O3S2 W19 89.2(4) . . ?
Si2 O4S2 W20 128.9(7) . . ?
Si2 O4S2 W15 128.1(7) . . ?
W20 O4S2 W15 93.8(4) . . ?
O1N Ni O20N 90.6(6) . . ?
O1N Ni O7N 89.5(6) . . ?
O20N Ni O7N 176.7(5) . . ?
O1N Ni O15N 177.7(5) . . ?
O20N Ni O15N 91.2(5) . . ?
O7N Ni O15N 88.6(5) . . ?
O1N Ni O1NI 87.3(6) . . ?
O20N Ni O1NI 86.2(5) . . ?
O7N Ni O1NI 90.5(5) . . ?
O15N Ni O1NI 91.3(5) . . ?
O1N Ni O2NI 88.8(5) . . ?
O20N Ni O2NI 91.0(5) . . ?
O7N Ni O2NI 92.3(5) . . ?
O15N Ni O2NI 92.7(5) . . ?
O1NI Ni O2NI 175.2(5) . . ?
O1N Ni K3 123.3(4) . . ?
O20N Ni K3 125.0(4) . . ?
O7N Ni K3 57.3(4) . . ?
O15N Ni K3 56.6(3) . . ?
O1NI Ni K3 131.6(4) . . ?
O2NI Ni K3 53.1(4) . . ?
O1N Ni K5 57.3(4) . . ?
O20N Ni K5 57.3(4) . . ?
O7N Ni K5 125.2(4) . . ?
O15N Ni K5 125.0(4) . . ?
O1NI Ni K5 125.2(4) . . ?
O2NI Ni K5 50.1(4) . . ?
K3 Ni K5 103.21(16) . . ?
O1N Ni K10 51.2(5) . . ?
O20N Ni K10 57.0(5) . . ?
O7N Ni K10 120.9(5) . . ?
O15N Ni K10 129.0(4) . . ?
O1NI Ni K10 52.1(5) . . ?
O2NI Ni K10 123.1(4) . . ?
K3 Ni K10 174.4(3) . . ?
K5 Ni K10 73.3(3) . . ?
Ni O1NI K10 94.1(6) . . ?
Ni O1NI K11 112.1(8) . . ?
K10 O1NI K11 31.7(7) . . ?
W1 O1N Ni 143.1(8) . . ?
W1 O1N K10 112.7(7) . . ?
Ni O1N K10 96.5(6) . . ?
W1 O1N K5 108.9(6) . . ?
Ni O1N K5 90.0(5) . . ?
K10 O1N K5 94.4(5) . . ?
W1 O1N K11 90.4(7) . . ?
Ni O1N K11 106.6(8) . . ?
K10 O1N K11 30.0(6) . . ?
K5 O1N K11 121.8(7) . . ?
Ni O2NI K5 93.4(5) . . ?
Ni O2NI K3 89.5(5) . . ?
K5 O2NI K3 176.9(6) . . ?
W7 O7N Ni 140.1(7) . . ?
W7 O7N K3 108.7(5) . . ?
Ni O7N K3 88.5(5) . . ?
W15 O15N Ni 138.9(7) . . ?
W15 O15N K3 110.1(5) . . ?
Ni O15N K3 89.0(4) . . ?
W20 O20N Ni 140.2(7) . . ?
W20 O20N K5 108.6(5) . . ?
Ni O20N K5 89.5(5) . . ?
W20 O20N K10 123.8(7) . . ?
Ni O20N K10 90.0(5) . . ?
K5 O20N K10 90.5(5) . . ?
W1 O1T K11 109.0(10) . . ?
W2 O2T K7 159.3(10) . . ?
W4 O4T K1 147.4(8) . 1_545 ?
W4 O4T K6 112.4(7) . 1_545 ?
K1 O4T K6 99.9(5) 1_545 1_545 ?
W4 O4T K4 96.4(6) . 2_656 ?
K1 O4T K4 85.0(4) 1_545 2_656 ?
K6 O4T K4 94.0(5) 1_545 2_656 ?
W5 O5T K7 100.8(6) . 1_655 ?
W5 O5T K6 106.9(6) . 1_545 ?
K7 O5T K6 89.6(4) 1_655 1_545 ?
W8 O8T K11 161.9(11) . 1_655 ?
W8 O8T K10 145.9(9) . 1_655 ?
K11 O8T K10 33.5(8) 1_655 1_655 ?
W9 O9T K7 110.8(6) . 1_655 ?
W9 O9T K8 96.8(6) . 2_656 ?
K7 O9T K8 98.7(4) 1_655 2_656 ?
W10 O10T K8 97.6(6) . . ?
W10 O10T K4 116.2(7) . 2_656 ?
K8 O10T K4 99.8(5) . 2_656 ?
W11 O11T K8 96.8(6) . . ?
W11 O11T K7 112.8(7) . 2_556 ?
K8 O11T K7 102.6(5) . 2_556 ?
W12 O12T K8 95.7(5) . 2_656 ?
W12 O12T K4 112.3(6) . . ?
K8 O12T K4 95.3(5) 2_656 . ?
W13 O13T K1 164.7(6) . 2_666 ?
W13 O13T K6 107.0(5) . 2_666 ?
K1 O13T K6 88.2(3) 2_666 2_666 ?
W13 O13T K2 92.1(5) . . ?
K1 O13T K2 79.4(3) 2_666 . ?
K6 O13T K2 129.1(4) 2_666 . ?
W13 O13T K4 96.2(5) . . ?
K1 O13T K4 81.0(3) 2_666 . ?
K6 O13T K4 91.7(4) 2_666 . ?
K2 O13T K4 133.5(5) . . ?
W15 O15T K9 149.2(7) . 2 ?
W16 O16T K6 150.5(7) . . ?
W16 O16T K1 108.2(6) . . ?
K6 O16T K1 99.5(4) . . ?
W17 O17T K1 106.0(6) . . ?
W18 O18T K7 99.3(6) . 2_556 ?
W18 O18T K6 109.2(6) . 2_666 ?
K7 O18T K6 94.8(4) 2_556 2_666 ?
W19 O19T K4 123.0(8) . 1_455 ?
W1 O12 W2 150.6(9) . . ?
W1 O12 K5 104.1(6) . . ?
W2 O12 K5 98.7(6) . . ?
W3 O13 W1 142.4(9) . . ?
W3 O13 K9 110.9(7) . . ?
W1 O13 K9 105.7(6) . . ?
W1 O17 W7 114.2(7) . . ?
W1 O17 K9 114.9(6) . . ?
W7 O17 K9 103.3(6) . . ?
W2 O23 W3 116.7(9) . . ?
W2 O24 W4 117.4(8) . . ?
W3 O34 W4 120.0(8) . . ?
W3 O36 W6 151.4(9) . . ?
W5 O45 W4 152.3(8) . . ?
W5 O45 K6 100.5(5) . 1_545 ?
W4 O45 K6 94.0(5) . 1_545 ?
W5 O56 W6 120.4(8) . . ?
W8 O58 W5 116.7(7) . . ?
W5 O59 W9 147.5(7) . . ?
W5 O59 K7 101.0(5) . 1_655 ?
W9 O59 K7 99.7(5) . 1_655 ?
W6 O67 W7 143.0(8) . . ?
W6 O67 K9 111.4(7) . . ?
W7 O67 K9 105.6(6) . . ?
W8 O68 W6 117.3(7) . . ?
W8 O78 W7 149.5(8) . . ?
W8 O78 K3 100.5(5) . . ?
W7 O78 K3 104.2(5) . . ?
W8 O89 W9 144.0(7) . . ?
W8 O89 K3 103.2(5) . . ?
W9 O89 K3 108.1(5) . . ?
W10 O101 W11 137.8(7) . . ?
W10 O101 K5 109.3(5) . . ?
W11 O101 K5 107.2(5) . . ?
W11 O112 W12 113.9(6) . . ?
W11 O112 K8 142.4(7) . 2_656 ?
W12 O112 K8 96.6(5) . 2_656 ?
W11 O112 K8 94.6(5) . . ?
W12 O112 K8 141.3(6) . . ?
K8 O112 K8 48.8(4) 2_656 . ?
W18 O118 W11 146.0(7) . . ?
W18 O118 K7 98.3(5) . 2_556 ?
W11 O118 K7 101.0(5) . 2_556 ?
W19 O119 W11 144.6(8) . . ?
W19 O119 K5 104.4(5) . . ?
W11 O119 K5 107.1(5) . . ?
W13 O123 W12 144.7(7) . . ?
W13 O123 K4 101.4(5) . . ?
W12 O123 K4 99.0(5) . . ?
W14 O124 W12 142.6(8) . . ?
W14 O124 K3 104.6(6) . . ?
W12 O124 K3 106.1(6) . . ?
W13 O134 W14 118.6(7) . . ?
W13 O134 K2 79.8(4) . . ?
W14 O134 K2 126.9(6) . . ?
W16 O136 W13 119.5(6) . . ?
W16 O136 K2 124.4(6) . . ?
W13 O136 K2 99.2(5) . . ?
W16 O136 K2 105.0(5) . 2_666 ?
W13 O136 K2 104.6(5) . 2_666 ?
K2 O136 K2 101.3(4) . 2_666 ?
W13 O138 W18 151.1(7) . . ?
W13 O138 K2 101.7(5) . 2_666 ?
W18 O138 K2 102.3(5) . 2_666 ?
W13 O138 K6 98.8(5) . 2_666 ?
W18 O138 K6 97.2(5) . 2_666 ?
K2 O138 K6 89.8(4) 2_666 2_666 ?
W14 O145 W15 150.5(7) . . ?
W14 O145 K3 99.8(5) . . ?
W15 O145 K3 103.2(5) . . ?
W16 O146 W14 116.3(6) . . ?
W20 O150 W15 115.2(7) . . ?
W16 O156 W15 144.6(7) . . ?
W17 O167 W16 149.2(7) . . ?
W17 O167 K2 104.0(5) . 2_666 ?
W16 O167 K2 103.2(5) . 2_666 ?
W17 O167 K1 98.7(5) . . ?
W16 O167 K1 97.6(5) . . ?
K2 O167 K1 85.0(4) 2_666 . ?
W17 O170 W20 142.9(7) . . ?
W18 O178 W17 120.7(7) . . ?
W18 O178 K2 105.0(5) . 2_666 ?
W17 O178 K2 102.9(5) . 2_666 ?
W17 O179 W19 117.9(6) . . ?
W19 O189 W18 118.0(6) . . ?
W19 O190 W20 150.3(7) . . ?
W19 O190 K5 98.1(5) . . ?
W20 O190 K5 104.9(5) . . ?
W2 O210 W10 143.9(9) . . ?
W2 O210 K5 106.0(7) . . ?
W10 O210 K5 103.2(6) . . ?
W4 O410 W10 145.3(8) . . ?
W4 O410 K4 102.4(6) . 2_656 ?
W10 O410 K4 96.2(5) . 2_656 ?
W10 O910 W9 116.1(7) . . ?
W10 O910 K8 92.7(5) . . ?
W9 O910 K8 144.4(7) . . ?
W10 O910 K8 137.6(7) . 2_656 ?
W9 O910 K8 97.6(5) . 2_656 ?
K8 O910 K8 47.9(4) . 2_656 ?
W9 O912 W12 139.3(7) . . ?
W9 O912 K3 108.8(5) . . ?
W12 O912 K3 107.8(5) . . ?
O5W K1 O4T 66.1(5) . 1_565 ?
O5W K1 O8W 81.3(6) . 2_666 ?
O4T K1 O8W 126.8(6) 1_565 2_666 ?
O5W K1 O6W 117.5(6) . . ?
O4T K1 O6W 95.7(6) 1_565 . ?
O8W K1 O6W 137.2(6) 2_666 . ?
O5W K1 O16T 139.1(5) . . ?
O4T K1 O16T 75.8(4) 1_565 . ?
O8W K1 O16T 112.4(5) 2_666 . ?
O6W K1 O16T 79.3(5) . . ?
O5W K1 O17T 110.1(5) . . ?
O4T K1 O17T 167.2(5) 1_565 . ?
O8W K1 O17T 62.3(5) 2_666 . ?
O6W K1 O17T 75.0(5) . . ?
O16T K1 O17T 110.3(4) . . ?
O5W K1 O167 161.0(5) . . ?
O4T K1 O167 130.8(4) 1_565 . ?
O8W K1 O167 80.6(5) 2_666 . ?
O6W K1 O167 73.3(5) . . ?
O16T K1 O167 55.2(4) . . ?
O17T K1 O167 55.5(4) . . ?
O5W K1 O13T 92.3(5) . 2_666 ?
O4T K1 O13T 73.5(4) 1_565 2_666 ?
O8W K1 O13T 66.8(5) 2_666 2_666 ?
O6W K1 O13T 141.5(5) . 2_666 ?
O16T K1 O13T 62.2(4) . 2_666 ?
O17T K1 O13T 119.2(4) . 2_666 ?
O167 K1 O13T 86.0(4) . 2_666 ?
O5W K1 W16 164.2(4) . . ?
O4T K1 W16 100.5(4) 1_565 . ?
O8W K1 W16 102.1(4) 2_666 . ?
O6W K1 W16 70.5(5) . . ?
O16T K1 W16 25.5(3) . . ?
O17T K1 W16 84.8(3) . . ?
O167 K1 W16 30.4(2) . . ?
O13T K1 W16 75.3(3) 2_666 . ?
O5W K1 W17 136.2(4) . . ?
O4T K1 W17 156.1(4) 1_565 . ?
O8W K1 W17 72.8(4) 2_666 . ?
O6W K1 W17 67.6(5) . . ?
O16T K1 W17 84.1(3) . . ?
O17T K1 W17 26.2(3) . . ?
O167 K1 W17 30.0(2) . . ?
O13T K1 W17 108.4(3) 2_666 . ?
W16 K1 W17 58.69(7) . . ?
O5W K1 K2 120.3(4) . 2_666 ?
O4T K1 K2 123.0(4) 1_565 2_666 ?
O8W K1 K2 44.2(4) 2_666 2_666 ?
O6W K1 K2 119.3(5) . 2_666 ?
O16T K1 K2 69.3(3) . 2_666 ?
O17T K1 K2 69.7(3) . 2_666 ?
O167 K1 K2 46.1(3) . 2_666 ?
O13T K1 K2 50.6(3) 2_666 2_666 ?
W16 K1 K2 58.80(12) . 2_666 ?
W17 K1 K2 58.89(11) . 2_666 ?
O5W K1 K4 42.9(4) . 2_666 ?
O4T K1 K4 52.8(4) 1_565 2_666 ?
O8W K1 K4 74.5(4) 2_666 2_666 ?
O6W K1 K4 145.9(5) . 2_666 ?
O16T K1 K4 101.6(3) . 2_666 ?
O17T K1 K4 133.3(3) . 2_666 ?
O167 K1 K4 135.4(3) . 2_666 ?
O13T K1 K4 50.3(3) 2_666 2_666 ?
W16 K1 K4 122.7(2) . 2_666 ?
W17 K1 K4 146.5(2) . 2_666 ?
K2 K1 K4 91.97(18) 2_666 2_666 ?
O136 K2 O9W 85.7(6) . . ?
O136 K2 O136 78.7(4) . 2_666 ?
O9W K2 O136 125.6(6) . 2_666 ?
O136 K2 O8W 112.4(5) . . ?
O9W K2 O8W 105.2(6) . . ?
O136 K2 O8W 129.0(5) 2_666 . ?
O136 K2 O167 127.1(4) . 2_666 ?
O9W K2 O167 141.3(6) . 2_666 ?
O136 K2 O167 56.1(4) 2_666 2_666 ?
O8W K2 O167 82.4(5) . 2_666 ?
O136 K2 O178 163.6(4) . 2_666 ?
O9W K2 O178 86.4(6) . 2_666 ?
O136 K2 O178 94.3(4) 2_666 2_666 ?
O8W K2 O178 83.6(5) . 2_666 ?
O167 K2 O178 56.2(4) 2_666 2_666 ?
O136 K2 O138 108.9(4) . 2_666 ?
O9W K2 O138 81.2(6) . 2_666 ?
O136 K2 O138 56.4(4) 2_666 2_666 ?
O8W K2 O138 138.6(5) . 2_666 ?
O167 K2 O138 69.7(4) 2_666 2_666 ?
O178 K2 O138 55.6(4) 2_666 2_666 ?
O136 K2 O13T 58.2(4) . . ?
O9W K2 O13T 130.4(6) . . ?
O136 K2 O13T 82.6(4) 2_666 . ?
O8W K2 O13T 66.0(5) . . ?
O167 K2 O13T 87.8(4) 2_666 . ?
O178 K2 O13T 136.2(4) 2_666 . ?
O138 K2 O13T 139.0(4) 2_666 . ?
O136 K2 O134 48.9(4) . . ?
O9W K2 O134 81.7(6) . . ?
O136 K2 O134 120.6(4) 2_666 . ?
O8W K2 O134 66.7(5) . . ?
O167 K2 O134 134.0(4) 2_666 . ?
O178 K2 O134 143.5(4) 2_666 . ?
O138 K2 O134 153.0(4) 2_666 . ?
O13T K2 O134 49.3(3) . . ?
O136 K2 W13 32.7(3) . . ?
O9W K2 W13 104.4(5) . . ?
O136 K2 W13 89.4(3) 2_666 . ?
O8W K2 W13 81.6(4) . . ?
O167 K2 W13 114.3(3) 2_666 . ?
O178 K2 W13 163.5(3) 2_666 . ?
O138 K2 W13 137.5(3) 2_666 . ?
O13T K2 W13 28.6(2) . . ?
O134 K2 W13 31.5(2) . . ?
O136 K2 W16 98.4(3) . 2_666 ?
O9W K2 W16 149.9(5) . 2_666 ?
O136 K2 W16 29.8(3) 2_666 2_666 ?
O8W K2 W16 100.7(4) . 2_666 ?
O167 K2 W16 29.6(3) 2_666 2_666 ?
O178 K2 W16 81.5(3) 2_666 2_666 ?
O138 K2 W16 69.2(3) 2_666 2_666 ?
O13T K2 W16 74.5(3) . 2_666 ?
O134 K2 W16 123.2(3) . 2_666 ?
W13 K2 W16 94.18(13) . 2_666 ?
O136 K2 W13 86.5(3) . 2_666 ?
O9W K2 W13 97.8(5) . 2_666 ?
O136 K2 W13 30.2(3) 2_666 2_666 ?
O8W K2 W13 150.9(4) . 2_666 ?
O167 K2 W13 68.4(3) 2_666 2_666 ?
O178 K2 W13 80.3(3) 2_666 2_666 ?
O138 K2 W13 29.1(2) 2_666 2_666 ?
O13T K2 W13 111.3(3) . 2_666 ?
O134 K2 W13 135.4(3) . 2_666 ?
W13 K2 W13 109.88(14) . 2_666 ?
W16 K2 W13 53.06(8) 2_666 2_666 ?
O2NI K3 O89 90.9(4) . . ?
O2NI K3 O124 92.1(4) . . ?
O89 K3 O124 97.1(4) . . ?
O2NI K3 O15N 62.5(4) . . ?
O89 K3 O15N 149.1(4) . . ?
O124 K3 O15N 99.0(4) . . ?
O2NI K3 O7N 61.7(4) . . ?
O89 K3 O7N 98.8(4) . . ?
O124 K3 O7N 149.3(4) . . ?
O15N K3 O7N 56.0(4) . . ?
O2NI K3 O78 89.8(4) . . ?
O89 K3 O78 53.1(4) . . ?
O124 K3 O78 150.2(4) . . ?
O15N K3 O78 108.1(4) . . ?
O7N K3 O78 52.5(4) . . ?
O2NI K3 O912 66.7(4) . . ?
O89 K3 O912 52.8(3) . . ?
O124 K3 O912 53.9(4) . . ?
O15N K3 O912 120.5(4) . . ?
O7N K3 O912 119.8(4) . . ?
O78 K3 O912 100.4(4) . . ?
O2NI K3 O145 90.7(4) . . ?
O89 K3 O145 150.1(4) . . ?
O124 K3 O145 53.0(4) . . ?
O15N K3 O145 52.5(3) . . ?
O7N K3 O145 108.2(4) . . ?
O78 K3 O145 156.7(4) . . ?
O912 K3 O145 101.1(4) . . ?
O2NI K3 Ni 37.4(3) . . ?
O89 K3 Ni 114.7(3) . . ?
O124 K3 Ni 115.2(3) . . ?
O15N K3 Ni 34.4(2) . . ?
O7N K3 Ni 34.1(3) . . ?
O78 K3 Ni 83.1(3) . . ?
O912 K3 Ni 104.1(3) . . ?
O145 K3 Ni 83.2(3) . . ?
O2NI K3 W8 101.1(3) . . ?
O89 K3 W8 28.2(2) . . ?
O124 K3 W8 122.4(3) . . ?
O15N K3 W8 136.8(3) . . ?
O7N K3 W8 80.8(3) . . ?
O78 K3 W8 28.8(2) . . ?
O912 K3 W8 80.8(3) . . ?
O145 K3 W8 167.7(3) . . ?
Ni K3 W8 108.23(16) . . ?
O2NI K3 W14 101.6(3) . . ?
O89 K3 W14 122.3(3) . . ?
O124 K3 W14 27.6(3) . . ?
O15N K3 W14 80.7(3) . . ?
O7N K3 W14 136.7(3) . . ?
O78 K3 W14 168.0(3) . . ?
O912 K3 W14 81.1(3) . . ?
O145 K3 W14 28.8(2) . . ?
Ni K3 W14 108.15(16) . . ?
W8 K3 W14 142.28(19) . . ?
O2NI K3 W7 71.6(3) . . ?
O89 K3 W7 75.7(3) . . ?
O124 K3 W7 161.8(4) . . ?
O15N K3 W7 80.9(3) . . ?
O7N K3 W7 24.9(3) . . ?
O78 K3 W7 27.9(2) . . ?
O912 K3 W7 110.4(3) . . ?
O145 K3 W7 132.7(3) . . ?
Ni K3 W7 55.83(10) . . ?
W8 K3 W7 55.93(9) . . ?
W14 K3 W7 161.48(19) . . ?
O10T K4 O12T 72.1(4) 2_656 . ?
O10T K4 O5W 102.7(5) 2_656 2_666 ?
O12T K4 O5W 141.5(6) . 2_666 ?
O10T K4 O14W 117.6(7) 2_656 1_655 ?
O12T K4 O14W 71.0(7) . 1_655 ?
O5W K4 O14W 78.9(7) 2_666 1_655 ?
O10T K4 O123 115.2(5) 2_656 . ?
O12T K4 O123 56.9(4) . . ?
O5W K4 O123 142.1(5) 2_666 . ?
O14W K4 O123 82.3(6) 1_655 . ?
O10T K4 O410 57.0(4) 2_656 2_656 ?
O12T K4 O410 118.1(4) . 2_656 ?
O5W K4 O410 86.0(5) 2_666 2_656 ?
O14W K4 O410 162.5(7) 1_655 2_656 ?
O123 K4 O410 115.2(4) . 2_656 ?
O10T K4 O13T 160.9(5) 2_656 . ?
O12T K4 O13T 107.8(4) . . ?
O5W K4 O13T 89.0(5) 2_666 . ?
O14W K4 O13T 79.1(7) 1_655 . ?
O123 K4 O13T 55.0(4) . . ?
O410 K4 O13T 109.8(4) 2_656 . ?
O10T K4 O4W 89.1(5) 2_656 2_666 ?
O12T K4 O4W 93.4(4) . 2_666 ?
O5W K4 O4W 125.1(5) 2_666 2_666 ?
O14W K4 O4W 140.9(7) 1_655 2_666 ?
O123 K4 O4W 59.7(4) . 2_666 ?
O410 K4 O4W 56.2(4) 2_656 2_666 ?
O13T K4 O4W 71.8(4) . 2_666 ?
O10T K4 O4T 107.1(5) 2_656 2_656 ?
O12T K4 O4T 160.4(5) . 2_656 ?
O5W K4 O4T 58.1(5) 2_666 2_656 ?
O14W K4 O4T 123.4(7) 1_655 2_656 ?
O123 K4 O4T 108.8(4) . 2_656 ?
O410 K4 O4T 52.5(4) 2_656 2_656 ?
O13T K4 O4T 66.2(4) . 2_656 ?
O4W K4 O4T 67.1(4) 2_666 2_656 ?
O10T K4 O19T 54.8(4) 2_656 1_655 ?
O12T K4 O19T 74.0(4) . 1_655 ?
O5W K4 O19T 72.5(5) 2_666 1_655 ?
O14W K4 O19T 67.6(7) 1_655 1_655 ?
O123 K4 O19T 128.7(4) . 1_655 ?
O410 K4 O19T 99.4(4) 2_656 1_655 ?
O13T K4 O19T 144.2(4) . 1_655 ?
O4W K4 O19T 143.8(5) 2_666 1_655 ?
O4T K4 O19T 122.3(5) 2_656 1_655 ?
O10T K4 W13 143.3(4) 2_656 . ?
O12T K4 W13 81.0(3) . . ?
O5W K4 W13 113.8(4) 2_666 . ?
O14W K4 W13 74.4(6) 1_655 . ?
O123 K4 W13 28.6(3) . . ?
O410 K4 W13 120.5(4) 2_656 . ?
O13T K4 W13 27.3(2) . . ?
O4W K4 W13 67.7(3) 2_666 . ?
O4T K4 W13 90.0(3) 2_656 . ?
O19T K4 W13 139.5(4) 1_655 . ?
O10T K4 W12 89.0(4) 2_656 . ?
O12T K4 W12 25.5(3) . . ?
O5W K4 W12 156.9(5) 2_666 . ?
O14W K4 W12 78.0(6) 1_655 . ?
O123 K4 W12 31.9(3) . . ?
O410 K4 W12 117.0(3) 2_656 . ?
O13T K4 W12 85.6(3) . . ?
O4W K4 W12 74.3(3) 2_666 . ?
O4T K4 W12 137.4(4) 2_656 . ?
O19T K4 W12 99.4(3) 1_655 . ?
W13 K4 W12 58.33(10) . . ?
O2NI K5 O15W 142.1(8) . . ?
O2NI K5 O119 91.0(4) . . ?
O15W K5 O119 68.9(7) . . ?
O2NI K5 O101 65.6(4) . . ?
O15W K5 O101 76.7(7) . . ?
O119 K5 O101 54.6(4) . . ?
O2NI K5 O210 91.5(4) . . ?
O15W K5 O210 62.7(7) . . ?
O119 K5 O210 100.1(4) . . ?
O101 K5 O210 55.1(4) . . ?
O2NI K5 O190 89.5(4) . . ?
O15W K5 O190 101.8(7) . . ?
O119 K5 O190 53.2(4) . . ?
O101 K5 O190 101.7(4) . . ?
O210 K5 O190 153.2(5) . . ?
O2NI K5 O1N 59.1(4) . . ?
O15W K5 O1N 145.0(8) . . ?
O119 K5 O1N 145.8(4) . . ?
O101 K5 O1N 116.5(4) . . ?
O210 K5 O1N 97.1(4) . . ?
O190 K5 O1N 106.3(4) . . ?
O2NI K5 O20N 60.7(4) . . ?
O15W K5 O20N 150.2(7) . . ?
O119 K5 O20N 97.8(4) . . ?
O101 K5 O20N 118.3(4) . . ?
O210 K5 O20N 147.2(4) . . ?
O190 K5 O20N 51.8(3) . . ?
O1N K5 O20N 54.8(4) . . ?
O2NI K5 O12 88.3(4) . . ?
O15W K5 O12 95.2(8) . . ?
O119 K5 O12 152.0(4) . . ?
O101 K5 O12 100.2(4) . . ?
O210 K5 O12 52.0(4) . . ?
O190 K5 O12 154.8(4) . . ?
O1N K5 O12 51.9(4) . . ?
O20N K5 O12 106.2(4) . . ?
O2NI K5 Ni 36.5(3) . . ?
O15W K5 Ni 176.5(7) . . ?
O119 K5 Ni 113.1(3) . . ?
O101 K5 Ni 102.1(3) . . ?
O210 K5 Ni 114.0(4) . . ?
O190 K5 Ni 81.6(3) . . ?
O1N K5 Ni 32.7(3) . . ?
O20N K5 Ni 33.2(2) . . ?
O12 K5 Ni 81.8(3) . . ?
O2NI K5 W19 101.3(3) . . ?
O15W K5 W19 76.0(7) . . ?
O119 K5 W19 27.8(3) . . ?
O101 K5 W19 82.2(3) . . ?
O210 K5 W19 124.9(4) . . ?
O190 K5 W19 29.4(2) . . ?
O1N K5 W19 135.3(3) . . ?
O20N K5 W19 80.6(3) . . ?
O12 K5 W19 170.2(3) . . ?
Ni K5 W19 107.11(16) . . ?
O2NI K5 W2 99.9(3) . . ?
O15W K5 W2 69.7(7) . . ?
O119 K5 W2 124.4(3) . . ?
O101 K5 W2 81.0(3) . . ?
O210 K5 W2 26.3(3) . . ?
O190 K5 W2 170.4(3) . . ?
O1N K5 W2 80.2(3) . . ?
O20N K5 W2 135.0(3) . . ?
O12 K5 W2 29.0(3) . . ?
Ni K5 W2 106.95(16) . . ?
W19 K5 W2 144.41(18) . . ?
O16T K6 O4W 136.8(5) . . ?
O16T K6 O9W 70.8(5) . . ?
O4W K6 O9W 135.9(6) . . ?
O16T K6 O4T 74.5(4) . 1_565 ?
O4W K6 O4T 76.9(5) . 1_565 ?
O9W K6 O4T 144.4(6) . 1_565 ?
O16T K6 O18T 130.4(4) . 2_666 ?
O4W K6 O18T 73.4(4) . 2_666 ?
O9W K6 O18T 64.6(5) . 2_666 ?
O4T K6 O18T 150.3(4) 1_565 2_666 ?
O16T K6 O13T 62.7(4) . 2_666 ?
O4W K6 O13T 77.6(4) . 2_666 ?
O9W K6 O13T 99.5(5) . 2_666 ?
O4T K6 O13T 70.9(4) 1_565 2_666 ?
O18T K6 O13T 104.0(4) 2_666 2_666 ?
O16T K6 O138 96.0(4) . 2_666 ?
O4W K6 O138 69.8(4) . 2_666 ?
O9W K6 O138 74.3(5) . 2_666 ?
O4T K6 O138 117.8(4) 1_565 2_666 ?
O18T K6 O138 52.4(3) 2_666 2_666 ?
O13T K6 O138 51.8(3) 2_666 2_666 ?
O16T K6 O5T 143.7(4) . 1_565 ?
O4W K6 O5T 74.1(4) . 1_565 ?
O9W K6 O5T 100.5(5) . 1_565 ?
O4T K6 O5T 102.7(4) 1_565 1_565 ?
O18T K6 O5T 67.5(4) 2_666 1_565 ?
O13T K6 O5T 151.8(4) 2_666 1_565 ?
O138 K6 O5T 115.9(4) 2_666 1_565 ?
O16T K6 O45 114.4(4) . 1_565 ?
O4W K6 O45 69.3(4) . 1_565 ?
O9W K6 O45 139.9(5) . 1_565 ?
O4T K6 O45 52.4(4) 1_565 1_565 ?
O18T K6 O45 113.4(4) 2_666 1_565 ?
O13T K6 O45 118.6(4) 2_666 1_565 ?
O138 K6 O45 139.2(4) 2_666 1_565 ?
O5T K6 O45 50.4(4) 1_565 1_565 ?
O16T K6 W4 95.9(3) . 1_565 ?
O4W K6 W4 66.7(3) . 1_565 ?
O9W K6 W4 156.6(5) . 1_565 ?
O4T K6 W4 24.2(3) 1_565 1_565 ?
O18T K6 W4 133.3(3) 2_666 1_565 ?
O13T K6 W4 90.6(3) 2_666 1_565 ?
O138 K6 W4 127.5(3) 2_666 1_565 ?
O5T K6 W4 78.7(3) 1_565 1_565 ?
O45 K6 W4 29.0(2) 1_565 1_565 ?
O16T K6 W18 119.4(3) . 2_666 ?
O4W K6 W18 65.7(3) . 2_666 ?
O9W K6 W18 70.5(5) . 2_666 ?
O4T K6 W18 136.6(3) 1_565 2_666 ?
O18T K6 W18 24.1(3) 2_666 2_666 ?
O13T K6 W18 80.0(3) 2_666 2_666 ?
O138 K6 W18 28.9(2) 2_666 2_666 ?
O5T K6 W18 88.0(3) 1_565 2_666 ?
O45 K6 W18 125.4(3) 1_565 2_666 ?
W4 K6 W18 132.46(13) 1_565 2_666 ?
O16T K6 W13 81.2(3) . 2_666 ?
O4W K6 W13 67.5(3) . 2_666 ?
O9W K6 W13 91.6(5) . 2_666 ?
O4T K6 W13 90.9(3) 1_565 2_666 ?
O18T K6 W13 79.5(3) 2_666 2_666 ?
O13T K6 W13 24.6(2) 2_666 2_666 ?
O138 K6 W13 28.0(2) 2_666 2_666 ?
O5T K6 W13 135.0(3) 1_565 2_666 ?
O45 K6 W13 128.3(3) 1_565 2_666 ?
W4 K6 W13 105.62(12) 1_565 2_666 ?
W18 K6 W13 55.47(8) 2_666 2_666 ?
O13W K7 O2T 66.5(6) 1_455 . ?
O13W K7 O11T 116.2(6) 1_455 2_556 ?
O2T K7 O11T 104.0(5) . 2_556 ?
O13W K7 O9T 69.4(6) 1_455 1_455 ?
O2T K7 O9T 126.5(5) . 1_455 ?
O11T K7 O9T 70.5(4) 2_556 1_455 ?
O13W K7 O118 163.5(6) 1_455 2_556 ?
O2T K7 O118 100.4(5) . 2_556 ?
O11T K7 O118 55.5(4) 2_556 2_556 ?
O9T K7 O118 115.4(4) 1_455 2_556 ?
O13W K7 O59 77.5(5) 1_455 1_455 ?
O2T K7 O59 135.8(5) . 1_455 ?
O11T K7 O59 114.6(4) 2_556 1_455 ?
O9T K7 O59 55.1(4) 1_455 1_455 ?
O118 K7 O59 118.6(4) 2_556 1_455 ?
O13W K7 O18T 123.8(6) 1_455 2_556 ?
O2T K7 O18T 71.0(5) . 2_556 ?
O11T K7 O18T 108.3(4) 2_556 2_556 ?
O9T K7 O18T 162.5(4) 1_455 2_556 ?
O118 K7 O18T 55.8(4) 2_556 2_556 ?
O59 K7 O18T 113.4(4) 1_455 2_556 ?
O13W K7 O4W 137.1(6) 1_455 1_445 ?
O2T K7 O4W 142.1(5) . 1_445 ?
O11T K7 O4W 90.4(4) 2_556 1_445 ?
O9T K7 O4W 91.3(4) 1_455 1_445 ?
O118 K7 O4W 59.4(4) 2_556 1_445 ?
O59 K7 O4W 60.5(4) 1_455 1_445 ?
O18T K7 O4W 71.1(4) 2_556 1_445 ?
O13W K7 O5T 75.7(6) 1_455 1_455 ?
O2T K7 O5T 91.5(5) . 1_455 ?
O11T K7 O5T 163.2(5) 2_556 1_455 ?
O9T K7 O5T 105.5(4) 1_455 1_455 ?
O118 K7 O5T 116.0(4) 2_556 1_455 ?
O59 K7 O5T 54.2(4) 1_455 1_455 ?
O18T K7 O5T 70.4(4) 2_556 1_455 ?
O4W K7 O5T 73.2(4) 1_445 1_455 ?
O13W K7 W18 144.4(5) 1_455 2_556 ?
O2T K7 W18 79.5(4) . 2_556 ?
O11T K7 W18 81.0(3) 2_556 2_556 ?
O9T K7 W18 144.8(3) 1_455 2_556 ?
O118 K7 W18 29.6(3) 2_556 2_556 ?
O59 K7 W18 125.7(3) 1_455 2_556 ?
O18T K7 W18 27.4(3) 2_556 2_556 ?
O4W K7 W18 68.1(3) 1_445 2_556 ?
O5T K7 W18 95.8(3) 1_455 2_556 ?
O13W K7 W5 70.7(5) 1_455 1_455 ?
O2T K7 W5 111.5(4) . 1_455 ?
O11T K7 W5 142.8(3) 2_556 1_455 ?
O9T K7 W5 79.6(3) 1_455 1_455 ?
O118 K7 W5 125.1(3) 2_556 1_455 ?
O59 K7 W5 28.4(3) 1_455 1_455 ?
O18T K7 W5 93.7(3) 2_556 1_455 ?
O4W K7 W5 68.3(3) 1_445 1_455 ?
O5T K7 W5 26.4(3) 1_455 1_455 ?
W18 K7 W5 115.46(18) 2_556 1_455 ?
O13W K7 W11 140.4(5) 1_455 2_556 ?
O2T K7 W11 107.1(4) . 2_556 ?
O11T K7 W11 24.7(3) 2_556 2_556 ?
O9T K7 W11 88.6(3) 1_455 2_556 ?
O118 K7 W11 31.1(3) 2_556 2_556 ?
O59 K7 W11 117.0(3) 1_455 2_556 ?
O18T K7 W11 86.0(3) 2_556 2_556 ?
O4W K7 W11 72.9(3) 1_445 2_556 ?
O5T K7 W11 143.4(3) 1_455 2_556 ?
W18 K7 W11 58.72(8) 2_556 2_556 ?
W5 K7 W11 138.94(17) 1_455 2_556 ?
K8 K8 O10T 130.6(6) 2_656 . ?
K8 K8 O112 68.9(5) 2_656 2_656 ?
O10T K8 O112 112.9(5) . 2_656 ?
K8 K8 O910 68.0(5) 2_656 . ?
O10T K8 O910 62.6(5) . . ?
O112 K8 O910 93.7(5) 2_656 . ?
K8 K8 O12T 131.3(6) 2_656 2_656 ?
O10T K8 O12T 74.2(5) . 2_656 ?
O112 K8 O12T 62.5(4) 2_656 2_656 ?
O910 K8 O12T 116.6(5) . 2_656 ?
K8 K8 O112 62.4(4) 2_656 . ?
O10T K8 O112 98.9(5) . . ?
O112 K8 O112 131.2(4) 2_656 . ?
O910 K8 O112 68.7(4) . . ?
O12T K8 O112 166.1(5) 2_656 . ?
K8 K8 O11T 121.2(6) 2_656 . ?
O10T K8 O11T 68.5(5) . . ?
O112 K8 O11T 166.6(5) 2_656 . ?
O910 K8 O11T 98.4(5) . . ?
O12T K8 O11T 106.5(5) 2_656 . ?
O112 K8 O11T 59.6(4) . . ?
K8 K8 O910 64.1(5) 2_656 2_656 ?
O10T K8 O910 165.3(5) . 2_656 ?
O112 K8 O910 69.4(4) 2_656 2_656 ?
O910 K8 O910 132.1(4) . 2_656 ?
O12T K8 O910 95.3(5) 2_656 2_656 ?
O112 K8 O910 89.0(5) . 2_656 ?
O11T K8 O910 105.8(5) . 2_656 ?
K8 K8 O3W 169.2(7) 2_656 2_556 ?
O10T K8 O3W 57.8(5) . 2_556 ?
O112 K8 O3W 116.1(5) 2_656 2_556 ?
O910 K8 O3W 119.7(5) . 2_556 ?
O12T K8 O3W 54.1(4) 2_656 2_556 ?
O112 K8 O3W 112.0(5) . 2_556 ?
O11T K8 O3W 52.4(4) . 2_556 ?
O910 K8 O3W 107.7(5) 2_656 2_556 ?
K8 K8 O9T 121.6(6) 2_656 2_656 ?
O10T K8 O9T 107.6(5) . 2_656 ?
O112 K8 O9T 96.5(5) 2_656 2_656 ?
O910 K8 O9T 168.1(5) . 2_656 ?
O12T K8 O9T 63.7(4) 2_656 2_656 ?
O112 K8 O9T 108.3(5) . 2_656 ?
O11T K8 O9T 70.8(5) . 2_656 ?
O910 K8 O9T 57.9(4) 2_656 2_656 ?
O3W K8 O9T 49.8(4) 2_556 2_656 ?
K8 K8 W10 100.2(5) 2_656 . ?
O10T K8 W10 31.8(3) . . ?
O112 K8 W10 115.1(4) 2_656 . ?
O910 K8 W10 33.6(3) . . ?
O12T K8 W10 102.3(4) 2_656 . ?
O112 K8 W10 74.9(3) . . ?
O11T K8 W10 73.5(4) . . ?
O910 K8 W10 161.8(4) 2_656 . ?
O3W K8 W10 86.5(4) 2_556 . ?
O9T K8 W10 134.9(4) 2_656 . ?
K8 K8 W12 100.6(5) 2_656 2_656 ?
O10T K8 W12 100.2(4) . 2_656 ?
O112 K8 W12 33.5(3) 2_656 2_656 ?
O910 K8 W12 116.3(4) . 2_656 ?
O12T K8 W12 31.3(3) 2_656 2_656 ?
O112 K8 W12 160.2(4) . 2_656 ?
O11T K8 W12 133.7(4) . 2_656 ?
O910 K8 W12 73.6(3) 2_656 2_656 ?
O3W K8 W12 82.9(3) 2_556 2_656 ?
O9T K8 W12 70.7(3) 2_656 2_656 ?
W10 K8 W12 120.5(3) . 2_656 ?
O15T K9 O67 113.7(5) 2 . ?
O15T K9 O7W 74.8(6) 2 . ?
O67 K9 O7W 67.5(6) . . ?
O15T K9 O17 78.1(5) 2 . ?
O67 K9 O17 54.4(4) . . ?
O7W K9 O17 94.9(6) . . ?
O15T K9 O13 121.6(6) 2 . ?
O67 K9 O13 60.5(4) . . ?
O7W K9 O13 127.7(6) . . ?
O17 K9 O13 50.5(4) . . ?
O15T K9 O11W 104.7(5) 2 2_545 ?
O67 K9 O11W 93.9(6) . 2_545 ?
O7W K9 O11W 53.4(6) . 2_545 ?
O17 K9 O11W 144.1(6) . 2_545 ?
O13 K9 O11W 132.7(5) . 2_545 ?
O15T K9 W6 136.0(4) 2 . ?
O67 K9 W6 26.0(3) . . ?
O7W K9 W6 70.9(5) . . ?
O17 K9 W6 78.3(3) . . ?
O13 K9 W6 65.0(3) . . ?
O11W K9 W6 75.6(4) 2_545 . ?
O15T K9 W7 86.1(4) 2 . ?
O67 K9 W7 31.0(3) . . ?
O7W K9 W7 70.4(5) . . ?
O17 K9 W7 28.6(3) . . ?
O13 K9 W7 62.7(3) . . ?
O11W K9 W7 115.6(5) 2_545 . ?
W6 K9 W7 57.00(12) . . ?
K11 K10 O1N 88.6(13) . . ?
K11 K10 O1NI 79.7(13) . . ?
O1N K10 O1NI 57.4(5) . . ?
K11 K10 O8T 65.8(12) . 1_455 ?
O1N K10 O8T 125.8(7) . 1_455 ?
O1NI K10 O8T 144.7(8) . 1_455 ?
K11 K10 O20N 132.4(14) . . ?
O1N K10 O20N 56.6(5) . . ?
O1NI K10 O20N 55.0(5) . . ?
O8T K10 O20N 160.3(7) 1_455 . ?
K11 K10 Ni 100.4(13) . . ?
O1N K10 Ni 32.3(3) . . ?
O1NI K10 Ni 33.8(3) . . ?
O8T K10 Ni 157.3(7) 1_455 . ?
O20N K10 Ni 33.0(3) . . ?
K11 K10 W1 71.4(12) . . ?
O1N K10 W1 24.7(3) . . ?
O1NI K10 W1 72.8(4) . . ?
O8T K10 W1 101.7(6) 1_455 . ?
O20N K10 W1 81.0(4) . . ?
Ni K10 W1 55.8(2) . . ?
K11 K10 K5 129.0(13) . . ?
O1N K10 K5 44.5(4) . . ?
O1NI K10 K5 86.9(5) . . ?
O8T K10 K5 120.4(6) 1_455 . ?
O20N K10 K5 44.7(3) . . ?
Ni K10 K5 53.2(2) . . ?
W1 K10 K5 57.7(2) . . ?
K10 K11 O8T 80.7(13) . 1_455 ?
K10 K11 O1T 97.7(15) . . ?
O8T K11 O1T 92.2(10) 1_455 . ?
K10 K11 O2W 120.5(16) . . ?
O8T K11 O2W 158.4(14) 1_455 . ?
O1T K11 O2W 81.7(9) . . ?
K10 K11 O1NI 68.6(12) . . ?
O8T K11 O1NI 148.3(13) 1_455 . ?
O1T K11 O1NI 99.2(10) . . ?
O2W K11 O1NI 53.2(7) . . ?
K10 K11 O1N 61.4(11) . . ?
O8T K11 O1N 119.3(11) 1_455 . ?
O1T K11 O1N 52.8(7) . . ?
O2W K11 O1N 73.2(8) . . ?
O1NI K11 O1N 51.8(6) . . ?
K10 K11 W1 84.1(13) . . ?
O8T K11 W1 111.2(10) 1_455 . ?
O1T K11 W1 25.6(4) . . ?
O2W K11 W1 70.6(7) . . ?
O1NI K11 W1 74.1(7) . . ?
O1N K11 W1 28.4(4) . . ?
K6 O4W K7 99.8(5) . 1_665 ?
K6 O4W K4 98.0(5) . 2_666 ?
K7 O4W K4 162.1(6) 1_665 2_666 ?
K1 O5W K4 96.1(6) . 2_666 ?
K1 O8W K2 92.4(6) 2_666 . ?
K2 O9W K6 102.2(7) . . ?

loop_
_geom_bond_atom_site_label_1
_geom_bond_atom_site_label_2
_geom_bond_distance
_geom_bond_site_symmetry_2
_geom_bond_publ_flag
W1 O1T 1.721(16) . ?
W1 O1N 1.795(14) . ?
W1 O12 1.913(15) . ?
W1 O17 1.942(14) . ?
W1 O13 2.067(17) . ?
W1 O1S1 2.200(12) . ?
W1 K11 3.77(3) . ?
W1 K10 3.958(17) . ?
W1 K5 4.052(7) . ?
W2 O2T 1.700(17) . ?
W2 O210 1.809(16) . ?
W2 O24 1.914(15) . ?
W2 O12 1.926(15) . ?
W2 O23 1.928(18) . ?
W2 O2S1 2.371(13) . ?
W2 K5 3.921(6) . ?
W3 O3T 1.738(17) . ?
W3 O13 1.864(16) . ?
W3 O36 1.909(15) . ?
W3 O34 1.964(15) . ?
W3 O23 1.972(17) . ?
W3 O2S1 2.342(13) . ?
W4 O4T 1.738(15) . ?
W4 O410 1.817(14) . ?
W4 O45 1.906(13) . ?
W4 O24 1.956(15) . ?
W4 O34 1.958(16) . ?
W4 O2S1 2.283(13) . ?
W4 K4 3.849(7) 2_656 ?
W4 K6 3.916(5) 1_545 ?
W5 O5T 1.725(15) . ?
W5 O59 1.843(13) . ?
W5 O45 1.896(13) . ?
W5 O56 1.937(15) . ?
W5 O58 1.989(14) . ?
W5 O3S1 2.296(13) . ?
W5 K7 3.806(6) 1_655 ?
W5 K6 4.085(5) 1_545 ?
W6 O6T 1.721(19) . ?
W6 O67 1.828(15) . ?
W6 O36 1.926(15) . ?
W6 O68 1.957(15) . ?
W6 O56 1.966(14) . ?
W6 O3S1 2.310(13) . ?
W6 K9 3.877(9) . ?
W7 O7T 1.729(15) . ?
W7 O7N 1.767(13) . ?
W7 O78 1.918(12) . ?
W7 O17 1.942(14) . ?
W7 O67 2.110(15) . ?
W7 O1S1 2.219(12) . ?
W7 K9 3.950(8) . ?
W7 K3 3.979(6) . ?
W8 O8T 1.719(17) . ?
W8 O89 1.881(13) . ?
W8 O78 1.900(12) . ?
W8 O58 1.914(14) . ?
W8 O68 1.929(15) . ?
W8 O3S1 2.402(13) . ?
W8 K3 3.875(6) . ?
W9 O9T 1.753(14) . ?
W9 O912 1.877(12) . ?
W9 O910 1.882(13) . ?
W9 O89 1.978(12) . ?
W9 O59 2.017(13) . ?
W9 O4S1 2.236(11) . ?
W9 W10 3.1811(14) . ?
W9 K8 3.576(8) 2_656 ?
W9 K7 3.884(5) 1_655 ?
W9 K3 4.060(7) . ?
W10 O10T 1.791(14) . ?
W10 O910 1.866(13) . ?
W10 O101 1.861(13) . ?
W10 O210 2.071(16) . ?
W10 O410 2.103(14) . ?
W10 O4S1 2.245(11) . ?
W10 K8 3.371(9) . ?
W10 K4 3.868(7) 2_656 ?
W10 K5 4.029(6) . ?
W11 O11T 1.757(15) . ?
W11 O112 1.885(13) . ?
W11 O101 1.892(13) . ?
W11 O119 1.984(13) . ?
W11 O118 2.042(13) . ?
W11 O1S2 2.229(11) . ?
W11 W12 3.1771(14) . ?
W11 K8 3.482(8) . ?
W11 K7 3.880(5) 2_556 ?
W11 K5 4.003(7) . ?
W12 O12T 1.793(13) . ?
W12 O912 1.876(12) . ?
W12 O112 1.906(13) . ?
W12 O124 2.017(14) . ?
W12 O123 2.057(13) . ?
W12 O1S2 2.197(11) . ?
W12 K8 3.431(8) 2_656 ?
W12 K4 3.848(7) . ?
W12 K3 4.036(6) . ?
W13 O13T 1.740(13) . ?
W13 O123 1.840(13) . ?
W13 O138 1.894(12) . ?
W13 O134 1.927(14) . ?
W13 O136 1.985(13) . ?
W13 O2S2 2.293(11) . ?
W13 K2 3.629(5) . ?
W13 K4 3.770(7) . ?
W13 K2 3.816(5) 2_666 ?
W13 K6 3.992(6) 2_666 ?
W14 O14T 1.693(15) . ?
W14 O124 1.863(14) . ?
W14 O145 1.906(12) . ?
W14 O134 1.928(14) . ?
W14 O146 1.961(13) . ?
W14 O2S2 2.381(11) . ?
W14 K3 3.895(6) . ?
W15 O15T 1.733(13) . ?
W15 O15N 1.781(12) . ?
W15 O145 1.924(12) . ?
W15 O150 1.937(13) . ?
W15 O156 2.101(12) . ?
W15 O4S2 2.236(12) . ?
W15 K3 3.994(6) . ?
W16 O16T 1.709(14) . ?
W16 O156 1.813(12) . ?
W16 O146 1.935(13) . ?
W16 O167 1.928(12) . ?
W16 O136 1.955(13) . ?
W16 O2S2 2.319(11) . ?
W16 K1 3.776(5) . ?
W16 K2 3.804(6) 2_666 ?
W17 O17T 1.744(14) . ?
W17 O170 1.838(13) . ?
W17 O167 1.924(12) . ?
W17 O179 1.939(12) . ?
W17 O178 1.968(13) . ?
W17 O3S2 2.296(12) . ?
W17 K1 3.802(5) . ?
W17 K2 3.821(5) 2_666 ?
W18 O18T 1.716(13) . ?
W18 O118 1.838(13) . ?
W18 O138 1.933(12) . ?
W18 O178 1.945(13) . ?
W18 O189 1.950(12) . ?
W18 O3S2 2.313(12) . ?
W18 K7 3.681(5) 2_556 ?
W18 K2 3.859(5) 2_666 ?
W18 K6 3.971(6) 2_666 ?
W19 O19T 1.723(17) . ?
W19 O119 1.849(13) . ?
W19 O189 1.892(12) . ?
W19 O190 1.906(12) . ?
W19 O179 1.940(12) . ?
W19 O3S2 2.376(12) . ?
W19 K5 3.843(7) . ?
W20 O20T 1.746(15) . ?
W20 O20N 1.766(13) . ?
W20 O150 1.919(13) . ?
W20 O190 1.922(12) . ?
W20 O170 2.106(13) . ?
W20 O4S2 2.223(12) . ?
W20 K5 4.028(6) . ?
Si1 O3S1 1.609(13) . ?
Si1 O4S1 1.621(13) . ?
Si1 O1S1 1.628(13) . ?
Si1 O2S1 1.646(14) . ?
Si2 O4S2 1.620(13) . ?
Si2 O3S2 1.629(13) . ?
Si2 O2S2 1.633(12) . ?
Si2 O1S2 1.648(12) . ?
Ni O1N 1.992(14) . ?
Ni O20N 2.017(13) . ?
Ni O7N 2.028(13) . ?
Ni O15N 2.043(12) . ?
Ni O1NI 2.062(14) . ?
Ni O2NI 2.193(14) . ?
Ni K3 3.613(7) . ?
Ni K5 3.683(7) . ?
Ni K10 3.700(17) . ?
O1NI K10 2.93(2) . ?
O1NI K11 3.10(3) . ?
O1N K10 2.90(2) . ?
O1N K5 3.098(15) . ?
O1N K11 3.30(3) . ?
O2NI K5 2.830(15) . ?
O2NI K3 2.890(15) . ?
O7N K3 3.042(14) . ?
O15N K3 3.015(13) . ?
O20N K5 3.100(14) . ?
O20N K10 3.10(2) . ?
O1T K11 2.84(4) . ?
O2T K7 2.820(18) . ?
O4T K1 2.737(16) 1_545 ?
O4T K6 2.909(16) 1_545 ?
O4T K4 3.245(17) 2_656 ?
O5T K7 3.085(16) 1_655 ?
O5T K6 3.237(15) 1_545 ?
O8T K11 2.73(4) 1_655 ?
O8T K10 2.96(2) 1_655 ?
O9T K7 2.898(15) 1_655 ?
O9T K8 2.915(16) 2_656 ?
O10T K8 2.630(17) . ?
O10T K4 2.729(16) 2_656 ?
O11T K8 2.804(17) . ?
O11T K7 2.846(16) 2_556 ?
O12T K8 2.753(15) 2_656 ?
O12T K4 2.792(15) . ?
O13T K1 3.090(14) 2_666 ?
O13T K6 3.121(13) 2_666 ?
O13T K2 3.120(14) . ?
O13T K4 3.162(14) . ?
O15T K9 2.775(16) 2 ?
O16T K6 2.786(14) . ?
O16T K1 2.876(14) . ?
O17T K1 2.932(14) . ?
O18T K7 2.991(15) 2_556 ?
O18T K6 3.061(14) 2_666 ?
O19T K4 3.347(18) 1_455 ?
O12 K5 3.137(17) . ?
O13 K9 3.167(19) . ?
O17 K9 3.021(17) . ?
O45 K6 3.290(14) 1_545 ?
O59 K7 2.997(14) 1_655 ?
O67 K9 2.818(17) . ?
O78 K3 3.049(14) . ?
O89 K3 2.985(14) . ?
O101 K5 3.011(14) . ?
O112 K8 2.641(15) 2_656 ?
O112 K8 2.780(15) . ?
O118 K7 2.934(14) 2_556 ?
O119 K5 2.941(15) . ?
O123 K4 2.947(14) . ?
O124 K3 2.982(16) . ?
O134 K2 3.435(15) . ?
O136 K2 2.735(14) . ?
O136 K2 2.797(14) 2_666 ?
O138 K2 2.952(14) 2_666 ?
O138 K6 3.236(13) 2_666 ?
O145 K3 3.087(14) . ?
O167 K2 2.867(14) 2_666 ?
O167 K1 3.001(14) . ?
O178 K2 2.866(14) 2_666 ?
O190 K5 3.078(14) . ?
O210 K5 3.016(17) . ?
O410 K4 3.026(15) 2_656 ?
O910 K8 2.720(16) . ?
O910 K8 2.803(16) 2_656 ?
O912 K3 3.045(14) . ?
K1 O5W 2.68(2) . ?
K1 O4T 2.737(16) 1_565 ?
K1 O8W 2.73(2) 2_666 ?
K1 O6W 2.80(2) . ?
K1 O13T 3.090(14) 2_666 ?
K1 K2 3.966(8) 2_666 ?
K1 K4 4.059(9) 2_666 ?
K2 O9W 2.73(2) . ?
K2 O136 2.797(14) 2_666 ?
K2 O8W 2.77(2) . ?
K2 O167 2.867(14) 2_666 ?
K2 O178 2.866(14) 2_666 ?
K2 O138 2.952(14) 2_666 ?
K2 W16 3.804(6) 2_666 ?
K2 W13 3.816(5) 2_666 ?
K4 O10T 2.729(16) 2_656 ?
K4 O5W 2.78(2) 2_666 ?
K4 O14W 2.91(3) 1_655 ?
K4 O410 3.026(15) 2_656 ?
K4 O4W 3.172(17) 2_666 ?
K4 O4T 3.245(17) 2_656 ?
K4 O19T 3.347(18) 1_655 ?
K5 O15W 2.89(3) . ?
K6 O4W 2.789(17) . ?
K6 O9W 2.89(2) . ?
K6 O4T 2.909(16) 1_565 ?
K6 O18T 3.061(14) 2_666 ?
K6 O13T 3.121(13) 2_666 ?
K6 O138 3.236(13) 2_666 ?
K6 O5T 3.237(15) 1_565 ?
K6 O45 3.290(14) 1_565 ?
K6 W4 3.916(5) 1_565 ?
K6 W18 3.971(5) 2_666 ?
K6 W13 3.992(6) 2_666 ?
K7 O13W 2.78(2) 1_455 ?
K7 O11T 2.846(16) 2_556 ?
K7 O9T 2.898(15) 1_455 ?
K7 O118 2.934(14) 2_556 ?
K7 O59 2.997(14) 1_455 ?
K7 O18T 2.991(15) 2_556 ?
K7 O4W 3.033(16) 1_445 ?
K7 O5T 3.085(16) 1_455 ?
K7 W18 3.681(5) 2_556 ?
K7 W5 3.806(6) 1_455 ?
K7 W11 3.880(5) 2_556 ?
K8 K8 2.242(18) 2_656 ?
K8 O112 2.641(15) 2_656 ?
K8 O12T 2.753(15) 2_656 ?
K8 O910 2.803(16) 2_656 ?
K8 O3W 2.940(17) 2_556 ?
K8 O9T 2.915(16) 2_656 ?
K8 W12 3.431(8) 2_656 ?
K9 O15T 2.775(16) 2 ?
K9 O7W 2.88(2) . ?
K9 O11W 3.36(2) 2_545 ?
K10 K11 1.65(4) . ?
K10 O8T 2.96(2) 1_455 ?
K11 O8T 2.73(4) 1_455 ?
K11 O2W 2.86(3) . ?
O3W K8 2.940(17) 2_556 ?
O4W K7 3.033(16) 1_665 ?
O4W K4 3.172(17) 2_666 ?
O5W K4 2.78(2) 2_666 ?
O8W K1 2.73(2) 2_666 ?
O11W K9 3.36(2) 2_545 ?
O13W K7 2.78(2) 1_655 ?
O14W K4 2.91(3) 1_455 ?
